data_7036612
loop_
_publ_author_name
'Wang, Xiufeng'
'Li, Cun'
'Sun, Juan'
'Li, Licun'

_publ_section_title
;
 Nitronyl nitroxide based 2p-3d-4f chains with the magnetocaloric effect
 and slow magnetic relaxation.
;
_journal_issue 42
_journal_name_full 'Dalton transactions (Cambridge, England : 2003)'
_journal_page_first 18411
_journal_page_last 18417
_journal_paper_doi 10.1039/c5dt02783g
_journal_volume 44
_journal_year 2015
_chemical_formula_sum 'C115 H95 Cu Er3 F66 N8 O38'
_chemical_formula_weight 4016.31
_chemical_name_systematic
; 
 ? 
;
_space_group_IT_number 19
_symmetry_cell_setting orthorhombic
_symmetry_space_group_name_Hall 'P 2ac 2ab'
_symmetry_space_group_name_H-M 'P 21 21 21'
_atom_sites_solution_hydrogens geom
_atom_sites_solution_primary direct
_atom_sites_solution_secondary difmap
_audit_creation_method SHELXL-97
_audit_update_record
;
2015-07-21 deposited with the CCDC.
2015-09-21 downloaded from the CCDC.
;
_cell_angle_alpha 90.00
_cell_angle_beta 90.00
_cell_angle_gamma 90.00
_cell_formula_units_Z 4
_cell_length_a 19.7419(18)
_cell_length_b 22.174(2)
_cell_length_c 33.727(3)
_cell_measurement_reflns_used 51427
_cell_measurement_temperature 113(2)
_cell_measurement_theta_max 27.9
_cell_measurement_theta_min 1.1
_cell_volume 14764(2)
_computing_cell_refinement 'CrystalClear (Rigaku/MSC Inc., 2005)'
_computing_data_collection 'CrystalClear (Rigaku/MSC Inc., 2005)'
_computing_data_reduction 'CrystalClear (Rigaku/MSC Inc., 2005)'
_computing_molecular_graphics 'Bruker SHELXTL'
_computing_publication_material 'Bruker SHELXTL'
_computing_structure_refinement 'SHELXL-97 (Sheldrick, 1997)'
_computing_structure_solution 'SHELXS-97 (Sheldrick, 1990)'
_diffrn_ambient_temperature 113(2)
_diffrn_measured_fraction_theta_full 1.000
_diffrn_measured_fraction_theta_max 1.000
_diffrn_measurement_device_type 'CCD area detector'
_diffrn_measurement_method 'profile data from \w-scans'
_diffrn_radiation_monochromator graphite
_diffrn_radiation_source 'fine-focus sealed tube'
_diffrn_radiation_type MoK\a
_diffrn_radiation_wavelength 0.71073
_diffrn_reflns_av_R_equivalents 0.0506
_diffrn_reflns_av_sigmaI/netI 0.0495
_diffrn_reflns_limit_h_max 23
_diffrn_reflns_limit_h_min -21
_diffrn_reflns_limit_k_max 26
_diffrn_reflns_limit_k_min -26
_diffrn_reflns_limit_l_max 40
_diffrn_reflns_limit_l_min -39
_diffrn_reflns_number 124405
_diffrn_reflns_theta_full 25.01
_diffrn_reflns_theta_max 25.01
_diffrn_reflns_theta_min 1.10
_exptl_absorpt_coefficient_mu 1.990
_exptl_absorpt_correction_T_max 1.000
_exptl_absorpt_correction_T_min 0.855
_exptl_absorpt_correction_type multi-scan
_exptl_absorpt_process_details CrystalClear
_exptl_crystal_colour blue
_exptl_crystal_density_diffrn 1.807
_exptl_crystal_density_method 'not measured'
_exptl_crystal_description Prism
_exptl_crystal_F_000 7888
_exptl_crystal_size_max 0.20
_exptl_crystal_size_mid 0.12
_exptl_crystal_size_min 0.10
_refine_diff_density_max 0.800
_refine_diff_density_min -0.624
_refine_diff_density_rms 0.080
_refine_ls_abs_structure_details 'Flack H D (1983), Acta Cryst.   A39, 876-881'
_refine_ls_abs_structure_Flack 0.008(5)
_refine_ls_extinction_method none
_refine_ls_goodness_of_fit_ref 1.012
_refine_ls_hydrogen_treatment constr
_refine_ls_matrix_type full
_refine_ls_number_parameters 2102
_refine_ls_number_reflns 26033
_refine_ls_number_restraints 128
_refine_ls_restrained_S_all 1.025
_refine_ls_R_factor_all 0.0396
_refine_ls_R_factor_gt 0.0376
_refine_ls_shift/su_max 0.027
_refine_ls_shift/su_mean 0.001
_refine_ls_structure_factor_coef Fsqd
_refine_ls_weighting_details 'calc w=1/[\s^2^(Fo^2^)+(0.0600P)^2^+0.0000P] where P=(Fo^2^+2Fc^2^)/3'
_refine_ls_weighting_scheme calc
_refine_ls_wR_factor_gt 0.0984
_refine_ls_wR_factor_ref 0.0998
_reflns_number_gt 25128
_reflns_number_total 26033
_reflns_threshold_expression >2sigma(I)
_cod_data_source_file c5dt02783g2.cif
_cod_data_source_block Er
_cod_depositor_comments
;
The following automatic conversions were performed:

'_exptl_absorpt_correction_type' value 'Multi-scan' changed to
'multi-scan' according to
/usr/data/users/saulius/crontab/automatic-downloads/rss-feeds/RSC/lib/dictionaries/cif_core.dic
dictionary named 'cif_core.dic' version 2.4.2 from 2011-04-26.

Automatic conversion script
Id: cif_fix_values 3271 2015-04-21 07:52:19Z andrius 

 Adding full bibliography for 7036612--7036615.cif.
;
_cod_original_sg_symbol_H-M 'P21 21 21'
_cod_database_code 7036612

loop_
_symmetry_equiv_pos_as_xyz
'x, y, z'
'-x+1/2, -y, z+1/2'
'x+1/2, -y+1/2, -z'
'-x, y+1/2, -z+1/2'

loop_
_atom_site_label
_atom_site_type_symbol
_atom_site_fract_x
_atom_site_fract_y
_atom_site_fract_z
_atom_site_U_iso_or_equiv
_atom_site_adp_type
_atom_site_occupancy
_atom_site_symmetry_multiplicity
_atom_site_calc_flag
_atom_site_refinement_flags
_atom_site_disorder_assembly
_atom_site_disorder_group
Er1 Er -0.001911(12) 0.135759(10) 0.194892(7) 0.02451(6) Uani 1 1 d . . .
Er2 Er 0.012333(13) 0.103087(11) -0.052819(7) 0.02761(7) Uani 1 1 d . . .
Er3 Er 0.017950(13) 0.112422(11) -0.310155(7) 0.02903(7) Uani 1 1 d . . .
Cu1 Cu -0.03883(4) 0.13605(4) -0.56201(2) 0.04182(19) Uani 1 1 d . . .
O37 O 0.0413(2) 0.1052(2) -0.58817(13) 0.0412(10) Uani 1 1 d . . .
O29 O -0.0888(2) 0.15143(18) -0.31775(13) 0.0358(10) Uani 1 1 d . . .
O17 O -0.0965(2) 0.14164(19) -0.04725(12) 0.0333(9) Uani 1 1 d . . .
O28 O 0.0331(2) 0.21508(17) -0.31782(12) 0.0357(10) Uani 1 1 d . . .
O8 O 0.10981(19) 0.17443(17) 0.19145(12) 0.0316(9) Uani 1 1 d . . .
N4 N -0.0059(3) 0.0609(2) 0.04298(14) 0.0347(11) Uani 1 1 d . . .
O18 O -0.0610(2) 0.02135(19) -0.06436(13) 0.0326(10) Uani 1 1 d . . .
O27 O 0.1364(2) 0.12910(19) -0.31147(12) 0.0367(10) Uani 1 1 d . . .
F6 F -0.1008(2) -0.06406(16) 0.20797(15) 0.0571(12) Uani 1 1 d . . .
O4 O 0.0322(2) 0.15707(17) 0.25831(11) 0.0290(9) Uani 1 1 d . . .
F53 F -0.1951(2) 0.22463(19) -0.32399(16) 0.0654(14) Uani 1 1 d . . .
O15 O 0.1026(2) 0.11261(18) -0.00709(12) 0.0353(9) Uani 1 1 d . . .
F5 F -0.1653(2) -0.02693(19) 0.16215(13) 0.0604(12) Uani 1 1 d . . .
O24 O 0.0414(2) 0.1478(2) -0.24634(11) 0.0391(10) Uani 1 1 d . . .
N3 N 0.0285(3) 0.0748(2) 0.10324(13) 0.0313(11) Uani 1 1 d . . .
O25 O -0.0520(2) 0.06116(19) -0.26469(13) 0.0389(10) Uani 1 1 d . . .
O10 O -0.0890(2) 0.13746(18) 0.14690(12) 0.0338(9) Uani 1 1 d . . .
N1 N -0.0280(3) 0.2025(2) 0.34856(15) 0.0380(12) Uani 1 1 d . . .
F52 F -0.2626(2) 0.1516(2) -0.33563(15) 0.0678(13) Uani 1 1 d . . .
O38 O -0.0900(2) 0.0634(2) -0.57281(13) 0.0390(11) Uani 1 1 d . . .
F21 F 0.0103(3) 0.32258(19) -0.03828(15) 0.0749(14) Uani 1 1 d . . .
F46 F 0.0291(3) 0.33555(18) -0.30158(14) 0.0786(16) Uani 1 1 d . . .
N8 N 0.0118(3) 0.0784(2) -0.46963(15) 0.0435(13) Uani 1 1 d . . .
O20 O 0.0767(2) 0.01777(19) -0.05998(13) 0.0342(10) Uani 1 1 d . . .
F23 F 0.2431(2) 0.0944(2) -0.00627(16) 0.0786(16) Uani 1 1 d . . .
O9 O -0.0149(2) 0.23443(16) 0.17800(12) 0.0320(9) Uani 1 1 d . . .
F15 F -0.2369(2) 0.1432(2) 0.13886(15) 0.0689(13) Uani 1 1 d . . .
O5 O -0.0997(2) 0.16520(18) 0.22898(12) 0.0333(9) Uani 1 1 d . . .
F61 F -0.1750(2) -0.0258(2) -0.58414(17) 0.0719(15) Uani 1 1 d . . .
O7 O 0.06960(19) 0.05722(17) 0.21363(12) 0.0290(9) Uani 1 1 d . . .
O35 O 0.0152(3) 0.1986(2) -0.53729(14) 0.0496(12) Uani 1 1 d . . .
F26 F -0.2716(2) 0.1453(2) -0.04695(18) 0.0816(17) Uani 1 1 d . . .
F13 F -0.2162(2) 0.1987(2) 0.08929(15) 0.0668(14) Uani 1 1 d . . .
F25 F -0.2052(3) 0.2113(3) -0.06646(17) 0.0853(18) Uani 1 1 d . . .
F54 F -0.2195(2) 0.1629(2) -0.27801(13) 0.0565(11) Uani 1 1 d . . .
F3 F -0.1899(2) 0.2250(2) 0.27165(16) 0.0700(14) Uani 1 1 d . . .
F10 F 0.2694(2) 0.1863(2) 0.17621(15) 0.0661(13) Uani 1 1 d . . .
C8 C -0.0550(3) 0.1011(3) 0.31780(19) 0.0421(16) Uani 1 1 d . . .
F62 F -0.0950(2) -0.08552(19) -0.60150(14) 0.0589(11) Uani 1 1 d . . .
O21 O -0.0253(2) 0.1119(2) -0.11757(11) 0.0374(10) Uani 1 1 d . . .
F24 F 0.2039(2) 0.1108(3) 0.05120(14) 0.0834(17) Uani 1 1 d . . .
C14 C 0.0496(3) 0.2410(3) 0.30280(19) 0.0317(13) Uani 1 1 d . . .
F14 F -0.1783(2) 0.10895(19) 0.09209(14) 0.0611(12) Uani 1 1 d . . .
C27 C -0.0637(3) 0.2629(3) 0.1623(2) 0.0342(14) Uani 1 1 d . . .
O34 O -0.0221(3) 0.0784(2) -0.50134(12) 0.0535(13) Uani 1 1 d . . .
O36 O -0.1244(3) 0.1737(2) -0.54666(14) 0.0525(13) Uani 1 1 d . . .
C35 C 0.0454(3) 0.2110(3) 0.07635(19) 0.0331(14) Uani 1 1 d . . .
O26 O 0.0695(2) 0.02262(18) -0.29867(15) 0.0418(11) Uani 1 1 d . . .
O13 O 0.1054(2) 0.1879(2) 0.08915(15) 0.0469(12) Uani 1 1 d . . .
F20 F 0.0895(4) 0.3095(2) -0.07966(16) 0.0893(19) Uani 1 1 d . . .
C59 C 0.1610(3) 0.1064(3) -0.09726(19) 0.0403(15) Uani 1 1 d . . .
F11 F 0.2051(2) 0.25498(18) 0.19912(17) 0.0681(14) Uani 1 1 d . . .
O31 O 0.0497(2) 0.12574(19) -0.37500(11) 0.0402(11) Uani 1 1 d . . .
O12 O -0.0279(2) 0.06986(19) 0.00753(11) 0.0391(11) Uani 1 1 d . . .
F32 F 0.1910(2) 0.1944(2) -0.13406(16) 0.0725(14) Uani 1 1 d . . .
C80 C 0.0974(4) -0.0787(3) -0.2921(3) 0.059(2) Uani 1 1 d . . .
C44 C -0.0050(4) -0.0021(3) 0.05971(17) 0.0399(15) Uani 1 1 d . . .
F41 F -0.1728(2) 0.0082(4) -0.2496(2) 0.119(3) Uani 1 1 d . . .
C88 C -0.1578(3) 0.0727(3) -0.3437(2) 0.0400(16) Uani 1 1 d . . .
H88 H -0.2023 0.0615 -0.3490 0.048 Uiso 1 1 calc R . .
C15 C 0.0555(4) 0.2836(3) 0.26736(19) 0.0432(16) Uani 1 1 d . . .
H15A H 0.0119 0.2884 0.2552 0.065 Uiso 1 1 calc R . .
H15B H 0.0866 0.2670 0.2484 0.065 Uiso 1 1 calc R . .
H15C H 0.0718 0.3221 0.2762 0.065 Uiso 1 1 calc R . .
F63 F -0.1037(3) -0.0602(2) -0.54070(14) 0.0699(14) Uani 1 1 d . . .
C89 C -0.1055(3) 0.0332(3) -0.3523(2) 0.0397(15) Uani 1 1 d . . .
O14 O -0.0380(3) 0.3508(2) 0.05377(16) 0.0540(13) Uani 1 1 d . . .
F38 F 0.0823(3) -0.1064(2) -0.32487(18) 0.0925(18) Uani 1 1 d . . .
C52 C -0.1540(4) 0.1182(3) -0.0476(2) 0.0427(16) Uani 1 1 d . . .
F47 F 0.0215(3) 0.3195(2) -0.36293(16) 0.0844(17) Uani 1 1 d . . .
F4 F -0.2041(2) -0.04100(19) 0.22072(14) 0.0589(12) Uani 1 1 d . . .
C70 C -0.0611(4) 0.2382(3) -0.1299(2) 0.0514(19) Uani 1 1 d . . .
H70A H -0.0861 0.2729 -0.1385 0.077 Uiso 1 1 calc R . .
H70B H -0.0157 0.2500 -0.1232 0.077 Uiso 1 1 calc R . .
H70C H -0.0827 0.2210 -0.1071 0.077 Uiso 1 1 calc R . .
F64 F 0.1209(3) -0.0123(2) -0.6369(2) 0.0945(19) Uani 1 1 d U . .
C22 C 0.1301(3) 0.0537(3) 0.2208(2) 0.0399(16) Uani 1 1 d . . .
C47 C 0.1443(4) 0.1546(3) -0.0024(2) 0.0430(16) Uani 1 1 d . . .
C20 C -0.1498(3) -0.0236(3) 0.2009(2) 0.0399(15) Uani 1 1 d . . .
C112 C 0.0481(3) 0.0523(3) -0.59972(18) 0.0332(14) Uani 1 1 d . . .
F27 F -0.2081(3) 0.1884(3) -0.00519(17) 0.095(2) Uani 1 1 d . . .
C60 C 0.2151(4) 0.1500(4) -0.1127(2) 0.0520(19) Uani 1 1 d . . .
C32 C -0.0288(4) 0.2889(3) 0.0554(2) 0.0427(16) Uani 1 1 d . . .
F22 F 0.2554(3) 0.1804(2) 0.02016(19) 0.0850(18) Uani 1 1 d . . .
F49 F -0.1834(3) -0.0312(2) -0.38610(17) 0.0872(18) Uani 1 1 d . . .
F39 F 0.1608(2) -0.0620(2) -0.2942(3) 0.119(3) Uani 1 1 d . . .
C75 C -0.0673(4) 0.2319(3) -0.2347(2) 0.0498(19) Uani 1 1 d . . .
H75A H -0.0955 0.2648 -0.2262 0.075 Uiso 1 1 calc R . .
H75B H -0.0953 0.1986 -0.2426 0.075 Uiso 1 1 calc R . .
H75C H -0.0401 0.2446 -0.2568 0.075 Uiso 1 1 calc R . .
C25 C 0.2251(4) 0.2006(4) 0.2047(3) 0.054(2) Uani 1 1 d . . .
O33 O -0.1320(3) 0.0713(4) -0.44929(17) 0.0715(18) Uani 1 1 d U . .
F31 F 0.2633(2) 0.1223(2) -0.13438(16) 0.0749(14) Uani 1 1 d . . .
C51 C -0.2112(4) 0.1639(4) -0.0410(3) 0.054(2) Uani 1 1 d . . .
C100 C 0.1570(4) 0.1154(4) -0.4371(2) 0.057(2) Uani 1 1 d . . .
H10A H 0.1692 0.1369 -0.4134 0.085 Uiso 1 1 calc R . .
H10B H 0.1384 0.1430 -0.4561 0.085 Uiso 1 1 calc R . .
H10C H 0.1965 0.0965 -0.4481 0.085 Uiso 1 1 calc R . .
C111 C 0.1170(4) 0.0389(3) -0.6181(2) 0.0448(17) Uani 1 1 d . . .
F1 F -0.2608(2) 0.1543(2) 0.26772(16) 0.0740(15) Uani 1 1 d . . .
C101 C 0.1050(4) 0.0679(3) -0.4272(2) 0.0432(16) Uani 1 1 d . . .
C68 C 0.0643(3) 0.0630(3) -0.1793(2) 0.0386(15) Uani 1 1 d . . .
C50 C 0.0726(4) 0.3024(3) -0.0423(2) 0.0521(19) Uani 1 1 d . . .
C54 C -0.1230(4) 0.0154(3) -0.0608(2) 0.0459(17) Uani 1 1 d U A .
C72 C -0.1291(4) 0.1656(4) -0.1707(2) 0.0517(19) Uani 1 1 d . . .
H72A H -0.1461 0.1480 -0.1467 0.078 Uiso 1 1 calc R . .
H72B H -0.1263 0.1352 -0.1909 0.078 Uiso 1 1 calc R . .
H72C H -0.1590 0.1972 -0.1792 0.078 Uiso 1 1 calc R . .
F19 F 0.1105(4) 0.3369(2) -0.02010(19) 0.108(2) Uani 1 1 d . . .
C83 C 0.1493(4) 0.2314(3) -0.3308(2) 0.0502(19) Uani 1 1 d . . .
H83 H 0.1805 0.2599 -0.3395 0.060 Uiso 1 1 calc R . .
C24 C 0.1648(3) 0.1559(3) 0.2046(2) 0.0439(17) Uani 1 1 d . . .
F51 F -0.1335(4) -0.0669(2) -0.33659(18) 0.099(2) Uani 1 1 d . . .
F2 F -0.2415(3) 0.2100(3) 0.21726(17) 0.0906(19) Uani 1 1 d . . .
C28 C -0.1183(3) 0.2407(3) 0.1422(2) 0.0376(15) Uani 1 1 d . . .
H28 H -0.1508 0.2673 0.1326 0.045 Uiso 1 1 calc R . .
C87 C -0.1443(3) 0.1288(3) -0.32717(18) 0.0337(14) Uani 1 1 d . . .
C29 C -0.1263(3) 0.1784(3) 0.1358(2) 0.0367(15) Uani 1 1 d . . .
O3 O -0.1325(3) -0.0726(3) 0.3070(2) 0.0812(19) Uani 1 1 d . . .
C40 C 0.0189(5) -0.0261(3) 0.13289(18) 0.057(2) Uani 1 1 d . . .
H40A H 0.0488 -0.0173 0.1546 0.085 Uiso 1 1 calc R . .
H40B H 0.0202 -0.0686 0.1273 0.085 Uiso 1 1 calc R . .
H40C H -0.0264 -0.0146 0.1398 0.085 Uiso 1 1 calc R . .
C86 C -0.2068(3) 0.1670(3) -0.3164(2) 0.0436(16) Uani 1 1 d . . .
C102 C 0.1323(4) 0.0226(4) -0.3957(2) 0.056(2) Uani 1 1 d . . .
H10D H 0.1712 0.0021 -0.4061 0.084 Uiso 1 1 calc R . .
H10E H 0.0977 -0.0063 -0.3895 0.084 Uiso 1 1 calc R . .
H10F H 0.1448 0.0442 -0.3721 0.084 Uiso 1 1 calc R . .
C17 C -0.1566(3) 0.1403(3) 0.2339(2) 0.0380(15) Uani 1 1 d . . .
F33 F 0.2474(2) 0.1746(2) -0.08170(15) 0.0681(13) Uani 1 1 d . . .
C48 C 0.1352(4) 0.2154(3) -0.0121(2) 0.0497(18) Uani 1 1 d . . .
H48 H 0.1687 0.2431 -0.0054 0.060 Uiso 1 1 calc R . .
F48 F 0.1150(3) 0.3499(2) -0.33963(16) 0.0791(15) Uani 1 1 d . . .
C82 C 0.0823(4) 0.2482(3) -0.3259(2) 0.0446(17) Uani 1 1 d . . .
C78 C -0.0089(3) -0.0384(3) -0.2634(2) 0.0425(15) Uani 1 1 d . . .
H78 H -0.0176 -0.0775 -0.2550 0.051 Uiso 1 1 calc R . .
C67 C 0.0382(5) 0.0087(3) -0.1648(2) 0.065(3) Uani 1 1 d . . .
H67 H -0.0056 0.0056 -0.1549 0.078 Uiso 1 1 calc R . .
C79 C 0.0495(3) -0.0261(3) -0.2837(2) 0.0395(16) Uani 1 1 d . . .
C11 C 0.0013(4) 0.2618(3) 0.33641(17) 0.0370(14) Uani 1 1 d . . .
C30 C -0.1903(4) 0.1570(3) 0.1134(2) 0.0454(17) Uani 1 1 d . . .
O30 O -0.0433(2) 0.04057(19) -0.34778(14) 0.0404(11) Uani 1 1 d . . .
C34 C 0.0309(3) 0.2714(3) 0.0724(2) 0.0415(16) Uani 1 1 d . . .
H34 H 0.0616 0.3002 0.0813 0.050 Uiso 1 1 calc R . .
C13 C 0.1194(3) 0.2211(3) 0.3174(2) 0.0423(16) Uani 1 1 d . . .
H13A H 0.1416 0.1983 0.2970 0.063 Uiso 1 1 calc R . .
H13B H 0.1144 0.1966 0.3406 0.063 Uiso 1 1 calc R . .
H13C H 0.1461 0.2560 0.3236 0.063 Uiso 1 1 calc R . .
O23 O 0.1529(3) 0.1217(3) -0.19978(17) 0.0618(14) Uani 1 1 d . . .
C66 C 0.1303(4) 0.0666(3) -0.1932(2) 0.0519(19) Uani 1 1 d . . .
C23 C 0.1796(3) 0.0969(3) 0.2196(3) 0.056(2) Uani 1 1 d . . .
H23 H 0.2230 0.0880 0.2285 0.067 Uiso 1 1 calc R . .
C90 C -0.1254(4) -0.0305(4) -0.3669(3) 0.056(2) Uani 1 1 d . . .
C73 C 0.0356(4) 0.2573(3) -0.1937(2) 0.0520(19) Uani 1 1 d . . .
H73A H 0.0589 0.2649 -0.2182 0.078 Uiso 1 1 calc R . .
H73B H 0.0668 0.2410 -0.1747 0.078 Uiso 1 1 calc R . .
H73C H 0.0172 0.2944 -0.1837 0.078 Uiso 1 1 calc R . .
C71 C -0.0591(4) 0.1917(3) -0.16317(19) 0.0399(15) Uani 1 1 d . . .
C41 C 0.0413(4) 0.0085(3) 0.09663(18) 0.0373(15) Uani 1 1 d . . .
C58 C 0.1791(3) 0.0469(3) -0.0899(2) 0.0455(17) Uani 1 1 d . . .
H58 H 0.2220 0.0335 -0.0970 0.055 Uiso 1 1 calc R . .
C19 C -0.1260(3) 0.0406(3) 0.2108(2) 0.0331(14) Uani 1 1 d . . .
C65 C 0.2132(5) 0.1295(6) -0.2223(3) 0.092(4) Uani 1 1 d . . .
H65A H 0.2089 0.1086 -0.2471 0.138 Uiso 1 1 calc R . .
H65B H 0.2510 0.1135 -0.2079 0.138 Uiso 1 1 calc R . .
H65C H 0.2203 0.1717 -0.2272 0.138 Uiso 1 1 calc R . .
C81 C 0.0629(5) 0.3140(4) -0.3330(3) 0.060(2) Uani 1 1 d . . .
C49 C 0.0778(4) 0.2351(3) -0.0313(2) 0.0401(16) Uani 1 1 d . . .
C107 C -0.0092(5) 0.2443(3) -0.51985(18) 0.0513(19) Uani 1 1 d . . .
C46 C 0.2117(3) 0.1348(3) 0.01655(19) 0.0394(15) Uani 1 1 d . . .
C3 C -0.0434(4) -0.0046(3) 0.2998(2) 0.054(2) Uani 1 1 d . . .
H3 H -0.0177 -0.0361 0.2895 0.065 Uiso 1 1 calc R . .
C16 C -0.2126(4) 0.1823(3) 0.2475(2) 0.0450(17) Uani 1 1 d . . .
C114 C -0.0642(3) 0.0145(3) -0.58329(19) 0.0355(14) Uani 1 1 d . . .
C115 C -0.1098(4) -0.0397(3) -0.5775(2) 0.0473(18) Uani 1 1 d . . .
C77 C -0.0554(3) 0.0072(3) -0.2553(2) 0.0385(15) Uani 1 1 d . . .
C36 C 0.1542(4) 0.2313(4) 0.1044(3) 0.061(2) Uani 1 1 d . . .
H36A H 0.1734 0.2536 0.0828 0.091 Uiso 1 1 calc R . .
H36B H 0.1895 0.2103 0.1183 0.091 Uiso 1 1 calc R . .
H36C H 0.1318 0.2585 0.1223 0.091 Uiso 1 1 calc R . .
C113 C 0.0014(4) 0.0046(3) -0.59694(18) 0.0392(14) Uani 1 1 d . . .
H113 H 0.0145 -0.0341 -0.6043 0.047 Uiso 1 1 calc R . .
C2 C -0.1087(5) -0.0141(4) 0.3126(3) 0.062(2) Uani 1 1 d . . .
F37 F 0.0950(3) -0.1219(2) -0.26398(19) 0.102(2) Uani 1 1 d . . .
C42 C 0.1154(4) 0.0016(3) 0.0894(2) 0.0535(19) Uani 1 1 d . . .
H42A H 0.1271 0.0200 0.0646 0.080 Uiso 1 1 calc R . .
H42B H 0.1268 -0.0405 0.0887 0.080 Uiso 1 1 calc R . .
H42C H 0.1402 0.0209 0.1104 0.080 Uiso 1 1 calc R . .
C76 C -0.1203(4) -0.0092(4) -0.2317(2) 0.056(2) Uani 1 1 d . . .
C109 C -0.1283(5) 0.2251(4) -0.5315(2) 0.061(2) Uani 1 1 d . . .
F18 F 0.0059(2) 0.35055(17) 0.16243(16) 0.0753(14) Uani 1 1 d . . .
O11 O 0.0449(2) 0.10028(18) 0.13610(11) 0.0317(9) Uani 1 1 d . . .
C39 C 0.0079(3) 0.1043(3) 0.06982(17) 0.0356(14) Uani 1 1 d . . .
F17 F -0.0947(3) 0.36269(18) 0.14233(16) 0.0775(16) Uani 1 1 d . . .
F35 F 0.1113(2) -0.0961(2) -0.0638(2) 0.093(2) Uani 1 1 d . . .
O16 O 0.0260(2) 0.20493(18) -0.04231(12) 0.0385(10) Uani 1 1 d . . .
F7 F 0.1187(3) -0.0522(2) 0.2174(2) 0.090(2) Uani 1 1 d . . .
F8 F 0.2182(2) -0.0199(2) 0.22649(17) 0.0738(15) Uani 1 1 d . . .
F16 F -0.0748(4) 0.3472(2) 0.20272(16) 0.096(2) Uani 1 1 d . . .
F12 F 0.2596(3) 0.1986(3) 0.23903(16) 0.0799(16) Uani 1 1 d . . .
F43 F 0.2558(2) 0.1044(3) -0.3463(2) 0.110(2) Uani 1 1 d . . .
F44 F 0.2788(3) 0.2008(3) -0.3516(2) 0.117(3) Uani 1 1 d . . .
C26 C -0.0572(4) 0.3317(3) 0.1667(2) 0.0467(18) Uani 1 1 d . . .
C33 C -0.0760(4) 0.2474(3) 0.0407(2) 0.0457(17) Uani 1 1 d . . .
H33 H -0.1154 0.2602 0.0282 0.055 Uiso 1 1 calc R . .
C56 C 0.1604(4) -0.0573(4) -0.0616(3) 0.066(3) Uani 1 1 d . . .
F34 F 0.2066(3) -0.0761(2) -0.0884(2) 0.099(2) Uani 1 1 d . . .
F9 F 0.1466(4) -0.0143(3) 0.27327(18) 0.104(2) Uani 1 1 d . . .
F50 F -0.0815(4) -0.0534(3) -0.3897(3) 0.154(4) Uani 1 1 d . . .
C37 C -0.0619(4) 0.1873(3) 0.04530(19) 0.0417(16) Uani 1 1 d . . .
H37 H -0.0924 0.1589 0.0357 0.050 Uiso 1 1 calc R . .
C45 C 0.0255(5) -0.0457(3) 0.0290(2) 0.066(3) Uani 1 1 d . . .
H45A H -0.0033 -0.0472 0.0061 0.099 Uiso 1 1 calc R . .
H45B H 0.0291 -0.0852 0.0404 0.099 Uiso 1 1 calc R . .
H45C H 0.0696 -0.0317 0.0214 0.099 Uiso 1 1 calc R . .
F36 F 0.1870(4) -0.0580(3) -0.0268(2) 0.128(3) Uani 1 1 d . . .
F56 F -0.2151(4) 0.2702(4) -0.56697(17) 0.148(4) Uani 1 1 d . . .
C57 C 0.1342(3) 0.0073(3) -0.0722(2) 0.0413(17) Uani 1 1 d . . .
F58 F 0.0202(4) 0.3275(2) -0.47886(14) 0.096(2) Uani 1 1 d . . .
N5 N -0.0164(2) 0.1389(2) -0.15121(13) 0.0309(10) Uani 1 1 d . . .
N7 N 0.0448(3) 0.1005(2) -0.40974(14) 0.0368(12) Uani 1 1 d . . .
O6 O -0.0654(2) 0.05014(17) 0.20236(13) 0.0318(9) Uani 1 1 d . . .
C69 C 0.0218(3) 0.1175(3) -0.18046(16) 0.0307(13) Uani 1 1 d . . .
N2 N 0.0143(2) 0.18417(19) 0.29045(13) 0.0269(10) Uani 1 1 d . . .
F45 F 0.2815(2) 0.1553(2) -0.29733(14) 0.0619(12) Uani 1 1 d . . .
O19 O 0.1056(2) 0.13108(19) -0.09063(12) 0.0368(10) Uani 1 1 d . . .
N6 N 0.0144(3) 0.1550(2) -0.21220(13) 0.0311(11) Uani 1 1 d . . .
O2 O -0.1565(3) 0.1395(3) 0.34009(18) 0.0696(17) Uani 1 1 d . . .
F65 F 0.1343(3) 0.0780(3) -0.6436(2) 0.109(2) Uani 1 1 d U . .
F59 F 0.0802(4) 0.3116(3) -0.53006(17) 0.097(2) Uani 1 1 d . . .
C74 C -0.0215(3) 0.2126(3) -0.20076(18) 0.0383(14) Uani 1 1 d . . .
F55 F -0.2094(4) 0.2949(3) -0.50573(16) 0.105(2) Uani 1 1 d . . .
O22 O 0.1947(4) -0.0832(3) -0.1876(2) 0.106(3) Uani 1 1 d U . .
F57 F -0.2463(3) 0.2072(3) -0.52227(18) 0.093(2) Uani 1 1 d . . .
C12 C -0.0576(4) 0.3007(3) 0.3216(2) 0.0485(18) Uani 1 1 d . . .
H12A H -0.0773 0.2823 0.2985 0.073 Uiso 1 1 calc R . .
H12B H -0.0412 0.3401 0.3149 0.073 Uiso 1 1 calc R . .
H12C H -0.0913 0.3040 0.3420 0.073 Uiso 1 1 calc R . .
C99 C -0.0051(4) 0.1094(3) -0.43558(17) 0.0435(16) Uani 1 1 d . . .
F42 F -0.1196(4) 0.0160(4) -0.19658(19) 0.135(3) Uani 1 1 d . . .
C105 C 0.1149(4) 0.0375(4) -0.5004(2) 0.0536(19) Uani 1 1 d . . .
H10G H 0.0890 0.0219 -0.5222 0.080 Uiso 1 1 calc R . .
H10H H 0.1539 0.0124 -0.4961 0.080 Uiso 1 1 calc R . .
H10I H 0.1294 0.0778 -0.5064 0.080 Uiso 1 1 calc R . .
C9 C -0.0253(3) 0.1614(3) 0.31863(17) 0.0320(13) Uani 1 1 d . . .
C10 C 0.0364(4) 0.2906(4) 0.3718(2) 0.057(2) Uani 1 1 d . . .
H10J H 0.0031 0.3029 0.3909 0.086 Uiso 1 1 calc R . .
H10K H 0.0618 0.3251 0.3632 0.086 Uiso 1 1 calc R . .
H10L H 0.0665 0.2619 0.3838 0.086 Uiso 1 1 calc R . .
C38 C -0.0024(4) 0.1678(2) 0.06424(17) 0.0346(13) Uani 1 1 d . . .
F60 F 0.0873(4) 0.2530(2) -0.47973(18) 0.101(2) Uani 1 1 d . . .
C53 C -0.1714(4) 0.0580(3) -0.0522(3) 0.056(2) Uani 1 1 d . . .
H53 H -0.2164 0.0464 -0.0493 0.067 Uiso 1 1 calc R . .
C84 C 0.1706(3) 0.1734(3) -0.3232(2) 0.0449(17) Uani 1 1 d . . .
F40 F -0.1269(3) -0.0661(3) -0.2248(2) 0.121(3) Uani 1 1 d . . .
C63 C 0.0836(6) -0.0428(4) -0.1664(3) 0.070(3) Uani 1 1 d . . .
H63 H 0.0699 -0.0798 -0.1561 0.084 Uiso 1 1 calc R . .
C92 C -0.1637(6) 0.2279(5) -0.4194(2) 0.075(3) Uani 1 1 d U . .
C62 C 0.1471(6) -0.0369(4) -0.1830(3) 0.076(3) Uani 1 1 d . . .
C64 C 0.1712(5) 0.0160(4) -0.1960(3) 0.070(3) Uani 1 1 d . . .
H64 H 0.2146 0.0187 -0.2065 0.084 Uiso 1 1 calc R . .
F66 F 0.1628(3) 0.0371(5) -0.59147(19) 0.137(3) Uani 1 1 d U . .
C6 C -0.1206(4) 0.0903(4) 0.3290(3) 0.057(2) Uani 1 1 d . . .
C85 C 0.2470(4) 0.1584(4) -0.3302(2) 0.055(2) Uani 1 1 d . . .
C5 C -0.0173(4) 0.0524(3) 0.30255(17) 0.0429(16) Uani 1 1 d . . .
H5 H 0.0268 0.0593 0.2941 0.051 Uiso 1 1 calc R . .
C104 C 0.0718(4) 0.0382(3) -0.46365(19) 0.0434(17) Uani 1 1 d . . .
C94 C -0.1823(5) 0.1706(5) -0.4348(2) 0.078(3) Uani 1 1 d U . .
H94 H -0.2265 0.1604 -0.4415 0.094 Uiso 1 1 calc R . .
C4 C -0.1484(4) 0.0314(4) 0.3273(3) 0.071(3) Uani 1 1 d . . .
H4 H -0.1924 0.0238 0.3360 0.085 Uiso 1 1 calc R . .
C21 C 0.1532(4) -0.0090(3) 0.2356(3) 0.058(2) Uani 1 1 d . . .
C93 C -0.1024(7) 0.2468(5) -0.4102(3) 0.088(3) Uani 1 1 d . . .
H93 H -0.0936 0.2856 -0.4011 0.106 Uiso 1 1 calc R . .
C31 C -0.1017(4) 0.3713(3) 0.0382(3) 0.064(2) Uani 1 1 d . . .
H31A H -0.1036 0.3632 0.0103 0.096 Uiso 1 1 calc R . .
H31B H -0.1061 0.4139 0.0426 0.096 Uiso 1 1 calc R . .
H31C H -0.1380 0.3505 0.0513 0.096 Uiso 1 1 calc R . .
O32 O -0.2157(5) 0.2735(4) -0.4141(2) 0.106(3) Uani 1 1 d . . .
C43 C -0.0772(4) -0.0175(4) 0.0685(2) 0.060(2) Uani 1 1 d . . .
H43A H -0.0943 0.0092 0.0886 0.090 Uiso 1 1 calc R . .
H43B H -0.0800 -0.0584 0.0778 0.090 Uiso 1 1 calc R . .
H43C H -0.1038 -0.0132 0.0448 0.090 Uiso 1 1 calc R . .
C96 C -0.1267(5) 0.1307(4) -0.4389(2) 0.066(2) Uani 1 1 d U . .
C110 C -0.2009(6) 0.2487(5) -0.5313(3) 0.078(3) Uani 1 1 d U . .
C106 C 0.0463(6) 0.2843(4) -0.5024(3) 0.077(3) Uani 1 1 d . . .
C103 C 0.0423(4) -0.0252(3) -0.4560(2) 0.0540(19) Uani 1 1 d . . .
H10M H 0.0094 -0.0230 -0.4351 0.081 Uiso 1 1 calc R . .
H10N H 0.0781 -0.0521 -0.4485 0.081 Uiso 1 1 calc R . .
H10O H 0.0210 -0.0397 -0.4798 0.081 Uiso 1 1 calc R . .
C18 C -0.1728(3) 0.0801(3) 0.2261(2) 0.0383(15) Uani 1 1 d . . .
H18 H -0.2164 0.0665 0.2315 0.046 Uiso 1 1 calc R . .
C98 C -0.0616(5) 0.1484(4) -0.4297(2) 0.058(2) Uani 1 1 d . . .
C97 C -0.0546(6) 0.2062(4) -0.4150(2) 0.079(3) Uani 1 1 d . . .
H97 H -0.0111 0.2177 -0.4076 0.095 Uiso 1 1 calc R . .
C108 C -0.0774(5) 0.2606(4) -0.5170(2) 0.061(2) Uani 1 1 d . . .
H108 H -0.0886 0.2968 -0.5047 0.074 Uiso 1 1 calc R . .
C91 C -0.2783(6) 0.2521(8) -0.4225(3) 0.142(8) Uani 1 1 d . . .
H91A H -0.2887 0.2601 -0.4499 0.213 Uiso 1 1 calc R . .
H91B H -0.3111 0.2717 -0.4059 0.213 Uiso 1 1 calc R . .
H91C H -0.2796 0.2094 -0.4179 0.213 Uiso 1 1 calc R . .
C1 C -0.1995(5) -0.0853(5) 0.3175(3) 0.092(3) Uani 1 1 d U . .
H1A H -0.2295 -0.0701 0.2975 0.138 Uiso 1 1 calc R . .
H1B H -0.2097 -0.0664 0.3425 0.138 Uiso 1 1 calc R . .
H1C H -0.2053 -0.1281 0.3199 0.138 Uiso 1 1 calc R . .
C7 C -0.2161(5) 0.1324(5) 0.3635(3) 0.095(4) Uani 1 1 d . . .
H7A H -0.2494 0.1104 0.3487 0.143 Uiso 1 1 calc R . .
H7B H -0.2338 0.1714 0.3703 0.143 Uiso 1 1 calc R . .
H7C H -0.2052 0.1107 0.3873 0.143 Uiso 1 1 calc R . .
C55 C -0.1484(5) -0.0490(5) -0.0643(3) 0.071(2) Uani 1 1 d U . .
C61 C 0.1761(7) -0.1395(5) -0.1760(4) 0.119(4) Uani 1 1 d U . .
H61A H 0.1673 -0.1638 -0.1990 0.178 Uiso 1 1 calc R . .
H61B H 0.1359 -0.1370 -0.1601 0.178 Uiso 1 1 calc R . .
H61C H 0.2120 -0.1573 -0.1608 0.178 Uiso 1 1 calc R . .
C95 C -0.1911(6) 0.0519(7) -0.4698(4) 0.128(6) Uani 1 1 d . . .
H95A H -0.1932 0.0712 -0.4952 0.191 Uiso 1 1 calc R . .
H95B H -0.2306 0.0624 -0.4546 0.191 Uiso 1 1 calc R . .
H95C H -0.1896 0.0089 -0.4733 0.191 Uiso 1 1 calc R . .
O1 O -0.0574(3) 0.1953(2) 0.38161(14) 0.0544(14) Uani 1 1 d . . .
F28B F -0.2082(9) -0.0600(6) -0.0718(5) 0.0927(13) Uani 0.484(7) 1 d PU A 2
F30B F -0.1009(8) -0.0897(5) -0.0600(5) 0.0927(13) Uani 0.484(7) 1 d PU A 1
F29B F -0.1627(7) -0.0530(5) -0.1071(4) 0.0927(13) Uani 0.484(7) 1 d PU A 1
F28A F -0.2072(8) -0.0604(6) -0.0517(4) 0.0927(13) Uani 0.516(7) 1 d PU A 1
F29A F -0.1096(7) -0.0862(5) -0.0850(4) 0.0927(13) Uani 0.516(7) 1 d PU A 2
F30A F -0.1409(6) -0.0790(5) -0.0269(4) 0.0927(13) Uani 0.516(7) 1 d PU A 2

loop_
_atom_site_aniso_label
_atom_site_aniso_U_11
_atom_site_aniso_U_22
_atom_site_aniso_U_33
_atom_site_aniso_U_23
_atom_site_aniso_U_13
_atom_site_aniso_U_12
Er1 0.02400(12) 0.01784(10) 0.03170(13) 0.00034(9) -0.00452(11) 0.00057(9)
Er2 0.02845(14) 0.02489(11) 0.02949(13) -0.00215(10) -0.00158(11) -0.00161(10)
Er3 0.03223(14) 0.02165(12) 0.03321(13) -0.00157(10) 0.00109(11) -0.00111(10)
Cu1 0.0403(4) 0.0400(4) 0.0451(4) -0.0070(4) 0.0076(4) 0.0084(4)
O37 0.038(2) 0.033(2) 0.052(3) -0.012(2) 0.000(2) -0.004(2)
O29 0.038(2) 0.028(2) 0.042(2) 0.0046(19) 0.002(2) 0.0001(17)
O17 0.030(2) 0.030(2) 0.041(2) -0.0007(19) 0.0056(18) 0.0010(18)
O28 0.045(2) 0.0227(19) 0.040(2) -0.0032(18) 0.012(2) -0.0051(17)
O8 0.029(2) 0.026(2) 0.040(2) -0.0013(18) 0.004(2) -0.0050(16)
N4 0.043(3) 0.029(2) 0.032(3) 0.006(2) 0.001(3) -0.014(2)
O18 0.026(2) 0.027(2) 0.045(3) -0.0102(19) -0.0061(18) -0.0030(17)
O27 0.037(2) 0.038(2) 0.035(2) 0.000(2) -0.0013(19) -0.0072(18)
F6 0.052(2) 0.0191(18) 0.100(3) -0.001(2) 0.006(2) 0.0025(17)
O4 0.033(2) 0.027(2) 0.0272(19) -0.0054(16) -0.0011(17) -0.0012(16)
F53 0.057(3) 0.036(2) 0.103(4) 0.018(2) 0.022(3) 0.0151(19)
O15 0.038(2) 0.028(2) 0.039(2) 0.0027(19) -0.0075(18) -0.0096(18)
F5 0.074(3) 0.047(2) 0.060(3) -0.012(2) -0.004(2) -0.026(2)
O24 0.044(3) 0.046(3) 0.027(2) -0.007(2) 0.0061(19) -0.004(2)
N3 0.043(3) 0.025(2) 0.026(2) 0.000(2) -0.002(2) -0.006(2)
O25 0.033(2) 0.032(2) 0.052(3) 0.010(2) 0.000(2) -0.0010(18)
O10 0.038(2) 0.022(2) 0.041(2) 0.0020(18) -0.0137(19) -0.0018(19)
N1 0.041(3) 0.040(3) 0.033(3) 0.002(2) 0.007(2) 0.003(2)
F52 0.038(2) 0.069(3) 0.097(4) -0.003(3) -0.015(2) 0.016(2)
O38 0.035(2) 0.047(3) 0.036(2) 0.003(2) 0.002(2) 0.003(2)
F21 0.090(4) 0.037(2) 0.098(3) 0.012(2) 0.002(3) 0.007(3)
F46 0.128(5) 0.027(2) 0.080(3) -0.003(2) 0.039(3) -0.008(2)
N8 0.057(4) 0.039(3) 0.034(3) -0.006(2) -0.003(3) 0.004(3)
O20 0.025(2) 0.030(2) 0.048(3) 0.000(2) 0.001(2) 0.0004(17)
F23 0.055(3) 0.083(4) 0.098(4) -0.030(3) -0.031(3) 0.018(3)
O9 0.030(2) 0.0189(17) 0.047(2) 0.0069(16) -0.008(2) -0.0037(16)
F15 0.044(2) 0.078(3) 0.084(3) -0.006(3) -0.007(2) -0.019(2)
O5 0.031(2) 0.025(2) 0.044(2) -0.0016(18) -0.0017(19) -0.0029(17)
F61 0.037(2) 0.063(3) 0.116(4) 0.028(3) 0.000(3) -0.005(2)
O7 0.025(2) 0.021(2) 0.042(2) -0.0011(17) -0.0125(18) 0.0097(16)
O35 0.061(3) 0.039(2) 0.049(3) -0.009(2) 0.000(3) 0.009(2)
F26 0.032(2) 0.061(3) 0.152(5) -0.040(3) -0.017(3) 0.010(2)
F13 0.058(3) 0.044(2) 0.098(4) 0.009(2) -0.047(3) -0.002(2)
F25 0.073(4) 0.084(4) 0.099(4) 0.032(3) 0.029(3) 0.040(3)
F54 0.054(3) 0.064(3) 0.052(3) 0.000(2) 0.011(2) 0.011(2)
F3 0.044(3) 0.044(2) 0.122(4) -0.037(3) 0.009(3) 0.005(2)
F10 0.039(2) 0.071(3) 0.088(3) 0.004(3) 0.015(2) -0.008(2)
C8 0.049(4) 0.039(4) 0.038(3) 0.012(3) -0.006(3) -0.013(3)
F62 0.045(2) 0.045(2) 0.087(3) 0.003(2) -0.006(2) -0.0078(19)
O21 0.035(2) 0.046(2) 0.032(2) 0.0016(19) -0.0022(18) 0.004(2)
F24 0.049(3) 0.132(5) 0.069(3) 0.034(3) -0.011(2) -0.002(3)
C14 0.031(3) 0.024(3) 0.040(3) -0.008(3) 0.000(3) -0.010(2)
F14 0.056(3) 0.042(2) 0.086(3) -0.020(2) -0.034(2) 0.001(2)
C27 0.036(3) 0.018(3) 0.049(4) 0.008(3) -0.011(3) 0.002(2)
O34 0.074(4) 0.057(3) 0.030(2) -0.002(2) -0.014(2) 0.010(3)
O36 0.059(3) 0.057(3) 0.042(3) 0.005(2) 0.013(2) 0.024(3)
C35 0.026(3) 0.027(3) 0.046(4) 0.006(3) -0.007(3) -0.006(2)
O26 0.034(2) 0.022(2) 0.070(3) 0.000(2) 0.002(2) 0.0001(17)
O13 0.043(3) 0.037(3) 0.061(3) 0.004(2) -0.010(2) -0.012(2)
F20 0.156(6) 0.043(3) 0.069(3) 0.017(2) 0.013(4) -0.014(3)
C59 0.028(3) 0.050(4) 0.043(4) -0.007(3) 0.002(3) -0.015(3)
F11 0.037(2) 0.038(2) 0.130(4) -0.005(3) -0.006(3) -0.0100(17)
O31 0.056(3) 0.038(3) 0.026(2) -0.0078(19) 0.0001(19) -0.004(2)
O12 0.048(3) 0.044(2) 0.025(2) 0.0080(18) -0.0056(19) -0.020(2)
F32 0.059(3) 0.072(3) 0.086(3) 0.027(3) 0.005(3) -0.020(3)
C80 0.053(5) 0.026(3) 0.098(6) -0.001(4) -0.017(4) 0.003(3)
C44 0.059(4) 0.027(3) 0.034(3) -0.003(2) 0.004(3) -0.006(3)
F41 0.033(3) 0.184(7) 0.140(6) 0.099(5) 0.009(3) 0.002(3)
C88 0.026(3) 0.044(4) 0.050(4) -0.002(3) -0.004(3) -0.008(3)
C15 0.058(4) 0.032(3) 0.039(4) -0.002(3) 0.010(3) -0.012(3)
F63 0.079(3) 0.064(3) 0.066(3) 0.028(3) 0.004(3) -0.013(3)
C89 0.040(4) 0.035(3) 0.044(4) -0.005(3) -0.008(3) -0.011(3)
O14 0.059(3) 0.024(2) 0.078(3) 0.011(2) 0.010(3) 0.004(2)
F38 0.096(4) 0.066(3) 0.116(4) -0.037(3) -0.006(3) 0.026(3)
C52 0.045(4) 0.037(4) 0.045(4) -0.008(3) -0.003(3) 0.011(3)
F47 0.118(5) 0.046(3) 0.089(3) 0.014(2) -0.013(4) 0.001(3)
F4 0.051(3) 0.039(2) 0.086(3) -0.006(2) 0.022(2) -0.0180(19)
C70 0.069(5) 0.040(4) 0.046(4) -0.007(3) 0.008(4) 0.016(4)
F64 0.081(4) 0.054(3) 0.149(5) -0.027(3) 0.059(4) 0.003(3)
C22 0.043(4) 0.026(3) 0.051(4) -0.006(3) -0.018(3) 0.016(3)
C47 0.043(4) 0.044(4) 0.041(4) -0.005(3) -0.009(3) -0.009(3)
C20 0.035(3) 0.033(3) 0.052(4) 0.002(3) 0.003(3) -0.006(3)
C112 0.032(3) 0.038(3) 0.030(3) -0.001(3) -0.003(3) 0.000(3)
F27 0.071(4) 0.122(5) 0.092(4) -0.055(4) -0.012(3) 0.048(3)
C60 0.044(4) 0.056(5) 0.056(4) 0.006(4) 0.003(4) -0.009(4)
C32 0.046(4) 0.032(3) 0.051(4) 0.011(3) 0.000(3) -0.002(3)
F22 0.061(3) 0.052(3) 0.142(5) 0.004(3) -0.051(3) -0.021(2)
F49 0.096(4) 0.062(3) 0.104(4) -0.012(3) -0.048(4) -0.027(3)
F39 0.033(3) 0.046(3) 0.278(9) -0.015(4) -0.017(4) 0.017(2)
C75 0.065(5) 0.043(4) 0.041(4) 0.009(3) -0.006(4) 0.015(4)
C25 0.032(4) 0.054(5) 0.076(6) -0.002(4) -0.008(4) -0.004(3)
O33 0.044(3) 0.120(6) 0.050(3) 0.005(4) -0.011(3) -0.002(3)
F31 0.043(2) 0.086(4) 0.097(3) 0.011(3) 0.023(2) -0.011(2)
C51 0.036(4) 0.051(5) 0.076(6) -0.011(4) 0.005(4) 0.000(3)
C100 0.042(4) 0.066(5) 0.062(5) -0.013(4) -0.003(3) -0.010(4)
C111 0.039(4) 0.046(4) 0.049(4) -0.008(3) 0.005(3) 0.001(3)
F1 0.038(2) 0.062(3) 0.122(4) -0.023(3) 0.034(3) -0.004(2)
C101 0.049(4) 0.046(4) 0.034(4) -0.006(3) 0.004(3) 0.005(3)
C68 0.038(4) 0.039(4) 0.038(4) -0.010(3) 0.005(3) 0.011(3)
C50 0.065(5) 0.033(4) 0.058(5) 0.001(3) -0.013(4) -0.008(4)
C54 0.032(4) 0.040(3) 0.065(5) -0.011(3) -0.009(3) 0.002(3)
C72 0.038(4) 0.059(5) 0.058(5) 0.012(4) 0.007(3) 0.009(3)
F19 0.157(6) 0.030(3) 0.138(5) 0.001(3) -0.078(5) -0.024(3)
C83 0.051(4) 0.048(4) 0.052(4) 0.009(4) 0.004(4) -0.019(3)
C24 0.031(3) 0.032(3) 0.069(5) -0.009(3) 0.001(3) -0.003(3)
F51 0.147(6) 0.043(3) 0.108(4) 0.012(3) -0.044(4) -0.038(3)
F2 0.081(4) 0.096(4) 0.095(4) -0.010(3) -0.002(3) 0.056(3)
C28 0.039(4) 0.022(3) 0.051(4) 0.004(3) -0.012(3) 0.004(3)
C87 0.036(3) 0.031(3) 0.034(3) 0.010(3) 0.003(3) 0.002(3)
C29 0.028(3) 0.034(3) 0.048(4) 0.008(3) -0.005(3) 0.001(3)
O3 0.089(5) 0.058(4) 0.096(5) 0.020(4) -0.033(4) -0.030(3)
C40 0.116(7) 0.024(3) 0.031(3) 0.003(3) 0.004(4) 0.001(4)
C86 0.044(4) 0.027(3) 0.060(5) 0.010(3) -0.008(4) 0.006(3)
C102 0.061(5) 0.059(5) 0.049(4) -0.019(4) -0.020(4) 0.015(4)
C17 0.034(3) 0.031(3) 0.049(4) -0.003(3) 0.001(3) 0.001(3)
F33 0.054(3) 0.070(3) 0.079(3) 0.002(3) -0.013(2) -0.032(2)
C48 0.052(4) 0.036(4) 0.061(5) -0.004(3) -0.003(4) -0.017(3)
F48 0.094(4) 0.042(3) 0.101(4) 0.017(3) 0.007(3) -0.028(3)
C82 0.058(5) 0.031(3) 0.045(4) -0.005(3) 0.008(3) -0.018(3)
C78 0.038(4) 0.028(3) 0.062(4) 0.015(3) -0.014(3) -0.006(3)
C67 0.136(8) 0.013(3) 0.046(4) -0.005(3) -0.039(5) 0.000(4)
C79 0.036(4) 0.025(3) 0.057(4) -0.003(3) -0.013(3) 0.003(3)
C11 0.043(4) 0.030(3) 0.038(3) -0.008(2) -0.003(3) 0.012(3)
C30 0.035(4) 0.038(4) 0.063(5) 0.006(3) -0.009(3) 0.004(3)
O30 0.037(3) 0.028(2) 0.057(3) -0.014(2) -0.004(2) -0.0007(19)
C34 0.038(4) 0.025(3) 0.062(4) 0.010(3) -0.004(3) -0.006(3)
C13 0.033(3) 0.044(4) 0.050(4) -0.022(3) 0.001(3) -0.007(3)
O23 0.048(3) 0.069(4) 0.068(4) 0.003(3) 0.011(3) 0.009(3)
C66 0.053(4) 0.052(4) 0.051(4) -0.018(4) -0.009(4) 0.023(3)
C23 0.026(3) 0.032(4) 0.110(7) -0.001(4) -0.017(4) 0.005(3)
C90 0.052(5) 0.047(4) 0.069(5) -0.008(4) -0.006(4) -0.008(4)
C73 0.064(5) 0.034(3) 0.058(4) -0.004(3) 0.020(4) -0.008(3)
C71 0.047(4) 0.039(4) 0.033(3) 0.002(3) -0.002(3) 0.011(3)
C41 0.061(4) 0.020(3) 0.031(3) 0.000(2) 0.000(3) -0.002(3)
C58 0.022(3) 0.058(5) 0.057(5) 0.000(4) 0.007(3) -0.001(3)
C19 0.028(3) 0.020(3) 0.051(4) 0.002(3) 0.002(3) -0.007(2)
C65 0.058(6) 0.123(10) 0.095(7) 0.016(7) 0.026(5) 0.025(6)
C81 0.075(6) 0.041(4) 0.065(5) 0.005(4) -0.001(5) -0.016(4)
C49 0.055(4) 0.025(3) 0.040(4) -0.006(3) -0.003(3) -0.006(3)
C107 0.092(6) 0.035(3) 0.027(3) 0.000(3) 0.005(4) 0.007(4)
C46 0.043(4) 0.033(3) 0.041(4) 0.002(3) -0.011(3) -0.010(3)
C3 0.073(5) 0.033(4) 0.057(5) 0.005(3) -0.014(4) -0.009(3)
C16 0.044(4) 0.036(4) 0.055(5) -0.009(3) -0.002(3) 0.000(3)
C114 0.030(3) 0.039(4) 0.037(4) 0.006(3) -0.002(3) 0.001(3)
C115 0.032(4) 0.044(4) 0.066(5) 0.018(4) 0.009(3) 0.002(3)
C77 0.036(4) 0.034(3) 0.046(4) 0.013(3) -0.013(3) -0.008(3)
C36 0.047(5) 0.051(5) 0.084(6) 0.005(4) -0.022(4) -0.017(4)
C113 0.040(4) 0.036(3) 0.042(3) 0.001(3) -0.001(3) 0.001(3)
C2 0.076(6) 0.045(4) 0.065(5) 0.021(4) -0.036(5) -0.012(4)
F37 0.134(5) 0.041(3) 0.130(5) 0.013(3) -0.004(4) 0.037(3)
C42 0.060(5) 0.039(4) 0.061(5) -0.002(4) 0.002(4) 0.007(3)
C76 0.043(4) 0.071(6) 0.055(5) 0.024(4) -0.010(4) -0.006(4)
C109 0.086(7) 0.060(5) 0.036(4) 0.015(4) 0.020(4) 0.036(5)
F18 0.054(3) 0.0270(19) 0.145(4) 0.005(2) -0.025(3) -0.0083(19)
O11 0.044(2) 0.028(2) 0.0232(19) -0.0071(17) -0.0018(17) 0.0014(18)
C39 0.040(4) 0.031(3) 0.036(3) -0.001(2) 0.004(3) -0.012(3)
F17 0.085(3) 0.023(2) 0.125(4) 0.014(2) -0.057(3) 0.005(2)
F35 0.048(3) 0.035(2) 0.195(6) 0.008(3) 0.032(3) 0.002(2)
O16 0.052(3) 0.024(2) 0.040(2) -0.0052(18) -0.009(2) 0.0019(19)
F7 0.072(3) 0.029(2) 0.170(6) -0.006(3) -0.055(4) 0.006(2)
F8 0.053(3) 0.050(3) 0.118(4) 0.001(3) -0.015(3) 0.026(2)
F16 0.171(6) 0.029(2) 0.087(4) -0.007(2) 0.020(4) 0.012(3)
F12 0.064(3) 0.093(4) 0.083(3) 0.011(3) -0.032(3) -0.036(3)
F43 0.034(3) 0.153(6) 0.142(5) -0.088(5) 0.012(3) -0.010(3)
F44 0.037(3) 0.162(7) 0.152(6) 0.088(5) 0.019(3) -0.007(3)
C26 0.050(4) 0.028(3) 0.062(5) 0.003(3) -0.018(4) 0.005(3)
C33 0.041(4) 0.047(4) 0.049(4) 0.021(3) -0.005(3) 0.001(3)
C56 0.041(4) 0.039(4) 0.119(8) -0.015(5) 0.008(5) 0.002(3)
F34 0.059(3) 0.046(3) 0.191(7) -0.012(4) 0.050(4) 0.016(2)
F9 0.164(7) 0.068(4) 0.079(4) 0.035(3) 0.012(4) 0.049(4)
F50 0.103(5) 0.105(5) 0.253(9) -0.132(6) 0.069(6) -0.053(4)
C37 0.048(4) 0.042(4) 0.036(4) 0.005(3) -0.003(3) -0.006(3)
C45 0.123(8) 0.029(3) 0.046(4) -0.010(3) -0.014(5) 0.003(4)
F36 0.156(7) 0.061(4) 0.168(7) 0.000(4) -0.076(6) 0.048(4)
F56 0.176(7) 0.205(8) 0.064(4) 0.046(4) 0.013(4) 0.147(7)
C57 0.024(3) 0.033(3) 0.068(5) -0.007(3) -0.005(3) 0.000(3)
F58 0.170(6) 0.048(3) 0.071(3) -0.027(2) 0.001(4) 0.003(3)
N5 0.035(3) 0.031(2) 0.026(2) 0.000(2) -0.003(2) 0.007(2)
N7 0.053(3) 0.031(3) 0.026(3) -0.006(2) -0.005(2) 0.004(2)
O6 0.032(2) 0.0182(19) 0.045(3) 0.0018(18) -0.0009(19) -0.0019(16)
C69 0.031(3) 0.032(3) 0.029(3) -0.004(2) -0.004(3) 0.000(2)
N2 0.031(3) 0.024(2) 0.025(2) -0.0003(18) -0.004(2) -0.001(2)
F45 0.052(3) 0.053(3) 0.081(3) -0.002(2) -0.020(2) 0.002(2)
O19 0.032(2) 0.036(2) 0.043(2) -0.004(2) 0.0032(19) -0.0081(19)
N6 0.036(3) 0.034(2) 0.023(2) -0.0020(19) 0.008(2) 0.005(2)
O2 0.036(3) 0.077(4) 0.096(4) 0.039(4) 0.015(3) 0.003(3)
F65 0.097(4) 0.064(3) 0.165(5) 0.028(4) 0.088(4) 0.014(3)
F59 0.138(6) 0.076(4) 0.077(4) -0.011(3) 0.003(4) -0.037(4)
C74 0.045(4) 0.032(3) 0.038(3) -0.002(3) -0.002(3) 0.011(3)
F55 0.136(6) 0.101(5) 0.078(4) 0.000(3) 0.031(4) 0.078(4)
O22 0.137(6) 0.078(4) 0.102(5) 0.008(4) 0.034(5) 0.050(4)
F57 0.072(4) 0.119(5) 0.090(4) -0.012(4) 0.000(3) 0.053(4)
C12 0.055(4) 0.034(3) 0.056(4) 0.001(3) 0.006(4) 0.014(3)
C99 0.074(5) 0.029(3) 0.027(3) -0.001(2) -0.007(3) -0.004(4)
F42 0.096(5) 0.226(9) 0.083(4) -0.036(5) 0.031(4) -0.073(5)
C105 0.061(5) 0.053(4) 0.047(4) -0.016(4) 0.006(4) 0.004(4)
C9 0.031(3) 0.031(3) 0.034(3) 0.004(3) -0.001(3) -0.004(2)
C10 0.063(5) 0.060(5) 0.048(4) -0.016(4) -0.010(4) 0.008(4)
C38 0.038(4) 0.027(3) 0.038(3) -0.002(2) -0.005(3) 0.000(3)
F60 0.154(6) 0.045(3) 0.105(4) -0.012(3) -0.066(4) 0.006(3)
C53 0.029(4) 0.048(4) 0.090(6) -0.011(4) -0.004(4) -0.006(3)
C84 0.036(4) 0.055(4) 0.044(4) 0.002(3) -0.002(3) -0.011(3)
F40 0.089(4) 0.057(3) 0.218(8) 0.063(4) 0.050(5) -0.015(3)
C63 0.114(8) 0.037(4) 0.059(5) 0.001(4) -0.016(6) 0.001(5)
C92 0.117(9) 0.081(6) 0.029(4) 0.011(4) 0.015(5) 0.049(6)
C62 0.114(8) 0.050(5) 0.063(6) -0.015(5) 0.004(6) 0.040(5)
C64 0.073(6) 0.078(6) 0.059(5) -0.008(5) 0.011(5) 0.043(5)
F66 0.048(3) 0.272(8) 0.091(4) -0.031(5) 0.003(3) 0.031(4)
C6 0.046(4) 0.049(4) 0.076(6) 0.025(4) -0.001(4) -0.003(3)
C85 0.042(4) 0.076(6) 0.047(4) 0.003(4) 0.002(4) -0.010(4)
C5 0.066(5) 0.030(3) 0.032(3) 0.003(3) -0.011(4) -0.012(3)
C104 0.059(5) 0.041(4) 0.030(3) -0.010(3) -0.005(3) 0.007(3)
C94 0.064(6) 0.130(8) 0.041(5) 0.025(5) -0.010(4) 0.025(6)
C4 0.051(5) 0.084(7) 0.077(6) 0.054(5) -0.012(4) -0.024(5)
C21 0.041(4) 0.040(4) 0.094(7) 0.001(4) -0.015(4) 0.015(3)
C93 0.112(10) 0.078(7) 0.075(7) -0.002(5) -0.006(7) 0.043(7)
C31 0.066(5) 0.038(4) 0.089(6) 0.024(4) 0.010(4) 0.018(4)
O32 0.116(7) 0.109(6) 0.093(5) 0.000(5) -0.004(5) 0.046(5)
C43 0.065(5) 0.056(5) 0.059(5) 0.021(4) -0.014(4) -0.028(4)
C96 0.089(7) 0.069(6) 0.039(4) 0.005(4) 0.003(4) 0.028(5)
C110 0.093(6) 0.091(6) 0.051(5) 0.006(5) 0.005(5) 0.054(5)
C106 0.145(10) 0.032(4) 0.053(5) -0.008(4) -0.009(6) -0.005(5)
C103 0.071(5) 0.035(4) 0.056(5) -0.004(3) -0.009(4) 0.000(4)
C18 0.022(3) 0.036(4) 0.057(4) -0.002(3) 0.001(3) -0.008(2)
C98 0.068(6) 0.065(5) 0.040(4) 0.001(4) 0.008(4) 0.029(4)
C97 0.154(10) 0.049(5) 0.034(4) 0.009(4) 0.009(5) 0.047(6)
C108 0.104(7) 0.046(5) 0.035(4) -0.003(3) 0.002(4) 0.030(5)
C91 0.072(7) 0.31(2) 0.046(6) 0.066(9) -0.015(5) -0.058(11)
C1 0.082(6) 0.086(6) 0.107(7) 0.039(5) -0.033(5) -0.036(5)
C7 0.053(5) 0.117(10) 0.115(8) 0.062(8) 0.006(5) 0.000(6)
C55 0.070(3) 0.070(3) 0.073(3) -0.0014(10) -0.0011(10) -0.0010(10)
C61 0.166(9) 0.079(6) 0.111(7) 0.015(6) 0.006(7) 0.051(6)
C95 0.064(7) 0.217(18) 0.101(9) 0.018(10) -0.014(7) -0.026(9)
O1 0.069(4) 0.054(3) 0.040(3) 0.008(2) 0.015(3) 0.013(3)
F28B 0.097(3) 0.0451(18) 0.136(3) -0.015(3) -0.002(3) -0.0264(18)
F30B 0.097(3) 0.0451(18) 0.136(3) -0.015(3) -0.002(3) -0.0264(18)
F29B 0.097(3) 0.0451(18) 0.136(3) -0.015(3) -0.002(3) -0.0264(18)
F28A 0.097(3) 0.0451(18) 0.136(3) -0.015(3) -0.002(3) -0.0264(18)
F29A 0.097(3) 0.0451(18) 0.136(3) -0.015(3) -0.002(3) -0.0264(18)
F30A 0.097(3) 0.0451(18) 0.136(3) -0.015(3) -0.002(3) -0.0264(18)

loop_
_atom_type_symbol
_atom_type_description
_atom_type_scat_dispersion_real
_atom_type_scat_dispersion_imag
_atom_type_scat_source
C C 0.0033 0.0016 'International Tables Vol C Tables 4.2.6.8 and 6.1.1.4'
H H 0.0000 0.0000 'International Tables Vol C Tables 4.2.6.8 and 6.1.1.4'
Cu Cu 0.3201 1.2651 'International Tables Vol C Tables 4.2.6.8 and 6.1.1.4'
Er Er -0.2586 4.9576 'International Tables Vol C Tables 4.2.6.8 and 6.1.1.4'
F F 0.0171 0.0103 'International Tables Vol C Tables 4.2.6.8 and 6.1.1.4'
N N 0.0061 0.0033 'International Tables Vol C Tables 4.2.6.8 and 6.1.1.4'
O O 0.0106 0.0060 'International Tables Vol C Tables 4.2.6.8 and 6.1.1.4'

loop_
_geom_angle_atom_site_label_1
_geom_angle_atom_site_label_2
_geom_angle_atom_site_label_3
_geom_angle
_geom_angle_site_symmetry_1
_geom_angle_site_symmetry_3
O9 Er1 O6 139.78(14) . .
O9 Er1 O4 93.93(14) . .
O6 Er1 O4 103.25(14) . .
O9 Er1 O11 99.01(14) . .
O6 Er1 O11 91.75(15) . .
O4 Er1 O11 138.52(14) . .
O9 Er1 O7 148.79(14) . .
O6 Er1 O7 71.43(14) . .
O4 Er1 O7 73.90(14) . .
O11 Er1 O7 74.79(14) . .
O9 Er1 O5 76.21(14) . .
O6 Er1 O5 74.09(14) . .
O4 Er1 O5 74.12(14) . .
O11 Er1 O5 147.29(14) . .
O7 Er1 O5 125.12(15) . .
O9 Er1 O10 74.39(14) . .
O6 Er1 O10 71.96(14) . .
O4 Er1 O10 148.27(14) . .
O11 Er1 O10 73.13(15) . .
O7 Er1 O10 129.73(14) . .
O5 Er1 O10 74.45(15) . .
O9 Er1 O8 75.21(14) . .
O6 Er1 O8 144.61(14) . .
O4 Er1 O8 72.39(14) . .
O11 Er1 O8 73.19(14) . .
O7 Er1 O8 73.72(14) . .
O5 Er1 O8 133.72(14) . .
O10 Er1 O8 129.66(14) . .
O20 Er2 O16 139.55(15) . .
O20 Er2 O12 91.16(16) . .
O16 Er2 O12 102.59(15) . .
O20 Er2 O21 98.51(16) . .
O16 Er2 O21 95.76(15) . .
O12 Er2 O21 138.53(15) . .
O20 Er2 O17 145.71(14) . .
O16 Er2 O17 74.62(15) . .
O12 Er2 O17 74.18(15) . .
O21 Er2 O17 75.42(14) . .
O20 Er2 O19 73.95(15) . .
O16 Er2 O19 74.30(16) . .
O12 Er2 O19 147.42(15) . .
O21 Er2 O19 73.37(15) . .
O17 Er2 O19 132.81(15) . .
O20 Er2 O18 71.79(14) . .
O16 Er2 O18 148.64(15) . .
O12 Er2 O18 71.82(15) . .
O21 Er2 O18 73.22(15) . .
O17 Er2 O18 74.19(14) . .
O19 Er2 O18 127.04(14) . .
O20 Er2 O15 74.04(15) . .
O16 Er2 O15 73.95(15) . .
O12 Er2 O15 73.28(14) . .
O21 Er2 O15 148.11(15) . .
O17 Er2 O15 127.70(15) . .
O19 Er2 O15 74.78(15) . .
O18 Er2 O15 129.80(14) . .
O26 Er3 O29 139.68(14) . .
O26 Er3 O31 98.81(17) . .
O29 Er3 O31 95.50(16) . .
O26 Er3 O28 145.64(15) . .
O29 Er3 O28 74.61(15) . .
O31 Er3 O28 74.41(15) . .
O26 Er3 O24 92.78(17) . .
O29 Er3 O24 99.11(16) . .
O31 Er3 O24 141.33(15) . .
O28 Er3 O24 75.33(15) . .
O26 Er3 O25 74.25(15) . .
O29 Er3 O25 73.49(15) . .
O31 Er3 O25 147.42(16) . .
O28 Er3 O25 128.60(15) . .
O24 Er3 O25 71.25(15) . .
O26 Er3 O27 72.37(15) . .
O29 Er3 O27 147.88(15) . .
O31 Er3 O27 72.09(15) . .
O28 Er3 O27 73.53(15) . .
O24 Er3 O27 76.66(15) . .
O25 Er3 O27 131.78(15) . .
O26 Er3 O30 74.36(16) . .
O29 Er3 O30 74.01(15) . .
O31 Er3 O30 73.45(16) . .
O28 Er3 O30 131.97(16) . .
O24 Er3 O30 145.10(16) . .
O25 Er3 O30 74.04(16) . .
O27 Er3 O30 126.80(15) . .
O38 Cu1 O37 92.69(18) . .
O38 Cu1 O35 164.50(19) . .
O37 Cu1 O35 89.94(19) . .
O38 Cu1 O36 87.4(2) . .
O37 Cu1 O36 167.9(2) . .
O35 Cu1 O36 93.2(2) . .
O38 Cu1 O1 103.45(19) . 1_554
O37 Cu1 O1 87.47(19) . 1_554
O35 Cu1 O1 91.9(2) . 1_554
O36 Cu1 O1 80.79(19) . 1_554
O38 Cu1 O34 78.01(18) . .
O37 Cu1 O34 94.99(19) . .
O35 Cu1 O34 86.54(19) . .
O36 Cu1 O34 96.83(19) . .
O1 Cu1 O34 177.10(17) 1_554 .
C112 O37 Cu1 124.3(4) . .
C87 O29 Er3 133.2(4) . .
C52 O17 Er2 133.4(4) . .
C82 O28 Er3 134.8(5) . .
C24 O8 Er1 132.5(4) . .
O12 N4 C39 125.5(5) . .
O12 N4 C44 119.7(4) . .
C39 N4 C44 114.1(5) . .
C54 O18 Er2 132.5(4) . .
C84 O27 Er3 131.2(4) . .
N2 O4 Er1 143.2(3) . .
C47 O15 Er2 130.0(4) . .
N6 O24 Er3 142.0(4) . .
O11 N3 C39 125.3(5) . .
O11 N3 C41 120.9(5) . .
C39 N3 C41 113.2(5) . .
C77 O25 Er3 131.5(5) . .
C29 O10 Er1 131.1(4) . .
O1 N1 C9 125.8(6) . .
O1 N1 C11 122.0(5) . .
C9 N1 C11 111.8(5) . .
C114 O38 Cu1 124.3(4) . .
O34 N8 C99 125.3(6) . .
O34 N8 C104 122.3(5) . .
C99 N8 C104 112.1(5) . .
C57 O20 Er2 134.7(4) . .
C27 O9 Er1 132.0(4) . .
C17 O5 Er1 132.5(4) . .
C22 O7 Er1 134.0(4) . .
C107 O35 Cu1 124.2(6) . .
C6 C8 C5 117.8(7) . .
C6 C8 C9 122.3(7) . .
C5 C8 C9 119.7(6) . .
N5 O21 Er2 145.3(4) . .
N2 C14 C15 109.8(5) . .
N2 C14 C13 105.4(5) . .
C15 C14 C13 111.1(5) . .
N2 C14 C11 99.7(5) . .
C15 C14 C11 115.8(5) . .
C13 C14 C11 113.9(5) . .
O9 C27 C28 128.9(5) . .
O9 C27 C26 113.0(5) . .
C28 C27 C26 118.0(5) . .
N8 O34 Cu1 141.6(4) . .
C109 O36 Cu1 123.4(6) . .
O13 C35 C34 125.3(6) . .
O13 C35 C38 114.9(5) . .
C34 C35 C38 119.7(6) . .
C79 O26 Er3 133.0(4) . .
C35 O13 C36 116.1(5) . .
O19 C59 C58 127.7(6) . .
O19 C59 C60 113.5(6) . .
C58 C59 C60 118.7(6) . .
N7 O31 Er3 141.5(4) . .
N4 O12 Er2 138.9(4) . .
F38 C80 F39 108.0(8) . .
F38 C80 F37 104.7(6) . .
F39 C80 F37 105.6(7) . .
F38 C80 C79 112.2(7) . .
F39 C80 C79 112.8(6) . .
F37 C80 C79 113.0(7) . .
C43 C44 N4 105.9(6) . .
C43 C44 C45 111.3(6) . .
N4 C44 C45 109.5(5) . .
C43 C44 C41 115.7(6) . .
N4 C44 C41 99.5(5) . .
C45 C44 C41 113.7(6) . .
C89 C88 C87 120.4(6) . .
O30 C89 C88 128.7(6) . .
O30 C89 C90 114.1(6) . .
C88 C89 C90 117.0(6) . .
C32 O14 C31 116.3(6) . .
O17 C52 C53 128.9(6) . .
O17 C52 C51 113.1(6) . .
C53 C52 C51 118.0(7) . .
O7 C22 C23 130.3(6) . .
O7 C22 C21 114.2(6) . .
C23 C22 C21 115.4(6) . .
O15 C47 C48 127.1(7) . .
O15 C47 C46 114.1(6) . .
C48 C47 C46 118.8(6) . .
F4 C20 F6 107.5(5) . .
F4 C20 F5 106.9(6) . .
F6 C20 F5 107.6(6) . .
F4 C20 C19 114.1(6) . .
F6 C20 C19 111.1(5) . .
F5 C20 C19 109.4(5) . .
O37 C112 C113 128.2(6) . .
O37 C112 C111 114.0(6) . .
C113 C112 C111 117.8(6) . .
F32 C60 F33 107.2(7) . .
F32 C60 F31 107.4(6) . .
F33 C60 F31 105.9(6) . .
F32 C60 C59 114.0(6) . .
F33 C60 C59 108.9(6) . .
F31 C60 C59 112.9(7) . .
C34 C32 O14 114.2(6) . .
C34 C32 C33 122.4(6) . .
O14 C32 C33 123.4(6) . .
F11 C25 F10 108.6(7) . .
F11 C25 F12 108.3(7) . .
F10 C25 F12 106.3(6) . .
F11 C25 C24 111.4(6) . .
F10 C25 C24 110.4(6) . .
F12 C25 C24 111.7(7) . .
C96 O33 C95 118.6(9) . .
F26 C51 F27 108.6(7) . .
F26 C51 F25 103.3(7) . .
F27 C51 F25 104.7(7) . .
F26 C51 C52 116.9(7) . .
F27 C51 C52 111.7(7) . .
F25 C51 C52 110.7(6) . .
F65 C111 F66 107.9(8) . .
F65 C111 F64 104.5(6) . .
F66 C111 F64 105.8(8) . .
F65 C111 C112 112.6(6) . .
F66 C111 C112 110.6(6) . .
F64 C111 C112 114.9(6) . .
C100 C101 N7 106.7(6) . .
C100 C101 C104 114.3(6) . .
N7 C101 C104 100.4(6) . .
C100 C101 C102 111.5(7) . .
N7 C101 C102 108.4(5) . .
C104 C101 C102 114.5(6) . .
C66 C68 C67 120.8(7) . .
C66 C68 C69 118.7(6) . .
C67 C68 C69 120.5(7) . .
F19 C50 F20 109.6(7) . .
F19 C50 F21 106.1(7) . .
F20 C50 F21 107.2(7) . .
F19 C50 C49 113.0(6) . .
F20 C50 C49 109.3(6) . .
F21 C50 C49 111.5(6) . .
O18 C54 C53 129.3(7) . .
O18 C54 C55 114.9(7) . .
C53 C54 C55 115.7(7) . .
C84 C83 C82 121.4(6) . .
O8 C24 C23 127.3(6) . .
O8 C24 C25 117.4(6) . .
C23 C24 C25 115.3(6) . .
C27 C28 C29 121.2(6) . .
O29 C87 C88 129.2(6) . .
O29 C87 C86 115.0(6) . .
C88 C87 C86 115.6(6) . .
O10 C29 C28 127.7(6) . .
O10 C29 C30 114.3(6) . .
C28 C29 C30 117.9(6) . .
C2 O3 C1 118.2(8) . .
F54 C86 F52 107.7(6) . .
F54 C86 F53 106.8(6) . .
F52 C86 F53 107.5(6) . .
F54 C86 C87 110.2(5) . .
F52 C86 C87 114.2(6) . .
F53 C86 C87 110.2(6) . .
O5 C17 C18 126.7(6) . .
O5 C17 C16 114.8(6) . .
C18 C17 C16 118.4(6) . .
C49 C48 C47 121.4(6) . .
O28 C82 C83 127.8(7) . .
O28 C82 C81 113.6(7) . .
C83 C82 C81 118.5(6) . .
C79 C78 C77 120.7(6) . .
C68 C67 C63 116.1(9) . .
O26 C79 C78 129.6(6) . .
O26 C79 C80 112.8(6) . .
C78 C79 C80 117.6(6) . .
N1 C11 C10 109.3(5) . .
N1 C11 C12 106.9(6) . .
C10 C11 C12 111.5(5) . .
N1 C11 C14 100.2(4) . .
C10 C11 C14 114.7(6) . .
C12 C11 C14 113.3(5) . .
F15 C30 F14 107.5(6) . .
F15 C30 F13 107.3(6) . .
F14 C30 F13 107.5(6) . .
F15 C30 C29 109.1(6) . .
F14 C30 C29 111.7(6) . .
F13 C30 C29 113.4(6) . .
C89 O30 Er3 131.0(4) . .
C32 C34 C35 119.7(6) . .
C66 O23 C65 119.1(7) . .
O23 C66 C64 122.8(8) . .
O23 C66 C68 115.3(6) . .
C64 C66 C68 121.5(8) . .
C22 C23 C24 120.3(6) . .
F50 C90 F51 108.3(8) . .
F50 C90 F49 106.9(8) . .
F51 C90 F49 105.6(7) . .
F50 C90 C89 112.7(7) . .
F51 C90 C89 110.2(6) . .
F49 C90 C89 112.8(7) . .
N5 C71 C72 105.0(5) . .
N5 C71 C70 110.2(5) . .
C72 C71 C70 110.9(6) . .
N5 C71 C74 100.7(5) . .
C72 C71 C74 114.6(6) . .
C70 C71 C74 114.5(6) . .
C42 C41 N3 106.8(5) . .
C42 C41 C40 111.5(6) . .
N3 C41 C40 109.1(5) . .
C42 C41 C44 115.4(6) . .
N3 C41 C44 99.6(5) . .
C40 C41 C44 113.4(6) . .
C57 C58 C59 121.1(6) . .
O6 C19 C18 128.5(6) . .
O6 C19 C20 113.6(5) . .
C18 C19 C20 117.9(5) . .
F47 C81 F48 107.5(7) . .
F47 C81 F46 105.5(8) . .
F48 C81 F46 107.8(7) . .
F47 C81 C82 111.6(7) . .
F48 C81 C82 114.0(8) . .
F46 C81 C82 110.0(6) . .
O16 C49 C48 129.1(6) . .
O16 C49 C50 112.6(6) . .
C48 C49 C50 118.4(6) . .
O35 C107 C108 127.3(8) . .
O35 C107 C106 111.6(8) . .
C108 C107 C106 121.0(7) . .
F24 C46 F23 107.5(6) . .
F24 C46 F22 107.9(6) . .
F23 C46 F22 105.2(6) . .
F24 C46 C47 112.9(6) . .
F23 C46 C47 110.7(5) . .
F22 C46 C47 112.4(6) . .
C5 C3 C2 118.2(8) . .
F2 C16 F1 107.8(6) . .
F2 C16 F3 106.8(6) . .
F1 C16 F3 105.1(6) . .
F2 C16 C17 111.6(6) . .
F1 C16 C17 113.1(6) . .
F3 C16 C17 112.1(6) . .
O38 C114 C113 127.5(6) . .
O38 C114 C115 114.2(6) . .
C113 C114 C115 118.1(6) . .
F63 C115 F62 106.7(6) . .
F63 C115 F61 108.9(6) . .
F62 C115 F61 106.4(7) . .
F63 C115 C114 109.8(6) . .
F62 C115 C114 113.3(6) . .
F61 C115 C114 111.6(6) . .
O25 C77 C78 127.9(6) . .
O25 C77 C76 113.7(6) . .
C78 C77 C76 118.4(6) . .
C114 C113 C112 120.9(6) . .
C4 C2 C3 122.5(7) . .
C4 C2 O3 122.7(9) . .
C3 C2 O3 114.6(8) . .
F41 C76 F40 107.8(8) . .
F41 C76 F42 108.0(9) . .
F40 C76 F42 104.7(8) . .
F41 C76 C77 111.3(6) . .
F40 C76 C77 113.9(7) . .
F42 C76 C77 110.8(7) . .
O36 C109 C108 128.7(8) . .
O36 C109 C110 111.8(9) . .
C108 C109 C110 119.4(9) . .
N3 O11 Er1 141.7(4) . .
N4 C39 N3 105.9(5) . .
N4 C39 C38 125.7(6) . .
N3 C39 C38 128.3(5) . .
C49 O16 Er2 130.7(4) . .
F17 C26 F16 107.2(6) . .
F17 C26 F18 107.5(6) . .
F16 C26 F18 105.6(7) . .
F17 C26 C27 114.6(6) . .
F16 C26 C27 109.0(6) . .
F18 C26 C27 112.4(6) . .
C37 C33 C32 117.7(7) . .
F36 C56 F35 110.4(9) . .
F36 C56 F34 109.3(8) . .
F35 C56 F34 105.2(7) . .
F36 C56 C57 110.7(7) . .
F35 C56 C57 110.3(7) . .
F34 C56 C57 110.7(8) . .
C33 C37 C38 121.4(6) . .
O20 C57 C58 128.0(6) . .
O20 C57 C56 113.7(6) . .
C58 C57 C56 118.0(6) . .
O21 N5 C69 124.1(5) . .
O21 N5 C71 121.4(5) . .
C69 N5 C71 113.5(5) . .
O31 N7 C99 125.4(6) . .
O31 N7 C101 119.9(5) . .
C99 N7 C101 113.5(5) . .
C19 O6 Er1 133.7(4) . .
N5 C69 N6 107.7(5) . .
N5 C69 C68 126.7(5) . .
N6 C69 C68 125.6(5) . .
O4 N2 C9 125.8(5) . .
O4 N2 C14 119.9(5) . .
C9 N2 C14 113.2(5) . .
C59 O19 Er2 132.7(4) . .
O24 N6 C69 126.0(5) . .
O24 N6 C74 122.0(5) . .
C69 N6 C74 111.4(4) . .
C6 O2 C7 119.7(7) . .
N6 C74 C75 109.0(5) . .
N6 C74 C73 104.1(5) . .
C75 C74 C73 112.0(6) . .
N6 C74 C71 100.5(5) . .
C75 C74 C71 114.7(6) . .
C73 C74 C71 115.1(5) . .
C61 O22 C62 117.4(9) . .
N7 C99 N8 107.0(6) . .
N7 C99 C98 125.3(6) . .
N8 C99 C98 127.4(6) . .
N2 C9 N1 107.3(5) . .
N2 C9 C8 124.8(6) . .
N1 C9 C8 127.7(6) . .
C37 C38 C35 118.9(5) . .
C37 C38 C39 118.7(6) . .
C35 C38 C39 122.3(6) . .
C54 C53 C52 120.8(7) . .
O27 C84 C83 128.7(7) . .
O27 C84 C85 113.6(7) . .
C83 C84 C85 117.7(6) . .
C62 C63 C67 119.9(8) . .
C93 C92 C94 127.4(10) . .
C93 C92 O32 113.6(10) . .
C94 C92 O32 119.0(11) . .
C64 C62 C63 122.7(8) . .
C64 C62 O22 111.5(10) . .
C63 C62 O22 125.7(9) . .
C62 C64 C66 118.7(9) . .
O2 C6 C8 115.5(7) . .
O2 C6 C4 123.4(8) . .
C8 C6 C4 121.1(8) . .
F45 C85 F43 103.4(7) . .
F45 C85 F44 104.5(7) . .
F43 C85 F44 110.6(7) . .
F45 C85 C84 112.8(6) . .
F43 C85 C84 112.3(6) . .
F44 C85 C84 112.6(7) . .
C3 C5 C8 122.2(7) . .
N8 C104 C105 110.0(6) . .
N8 C104 C101 100.9(5) . .
C105 C104 C101 114.9(6) . .
N8 C104 C103 105.4(6) . .
C105 C104 C103 110.0(6) . .
C101 C104 C103 114.7(6) . .
C96 C94 C92 113.2(10) . .
C2 C4 C6 118.0(8) . .
F9 C21 F7 109.9(8) . .
F9 C21 F8 107.9(7) . .
F7 C21 F8 104.8(7) . .
F9 C21 C22 111.7(7) . .
F7 C21 C22 110.4(6) . .
F8 C21 C22 111.8(7) . .
C92 C93 C97 114.5(12) . .
C91 O32 C92 112.1(12) . .
O33 C96 C98 113.9(8) . .
O33 C96 C94 124.6(10) . .
C98 C96 C94 121.4(10) . .
F57 C110 F56 108.4(11) . .
F57 C110 F55 107.3(8) . .
F56 C110 F55 106.3(8) . .
F57 C110 C109 113.6(8) . .
F56 C110 C109 108.6(8) . .
F55 C110 C109 112.4(10) . .
F59 C106 F60 110.4(10) . .
F59 C106 F58 106.8(7) . .
F60 C106 F58 105.6(7) . .
F59 C106 C107 111.4(7) . .
F60 C106 C107 111.1(7) . .
F58 C106 C107 111.3(9) . .
C19 C18 C17 121.7(6) . .
C96 C98 C97 116.1(9) . .
C96 C98 C99 121.6(8) . .
C97 C98 C99 122.3(9) . .
C93 C97 C98 127.4(12) . .
C109 C108 C107 122.3(7) . .
F28B C55 F28A 31.5(9) . .
F28B C55 F30B 124.9(12) . .
F28A C55 F30B 118.9(12) . .
F28B C55 F29A 109.0(12) . .
F28A C55 F29A 125.8(11) . .
F30B C55 F29A 38.2(8) . .
F28B C55 F30A 100.7(12) . .
F28A C55 F30A 72.8(10) . .
F30B C55 F30A 60.6(9) . .
F29A C55 F30A 96.6(10) . .
F28B C55 F29B 66.7(10) . .
F28A C55 F29B 98.2(11) . .
F30B C55 F29B 101.8(11) . .
F29A C55 F29B 63.8(9) . .
F30A C55 F29B 148.7(10) . .
F28B C55 C54 121.3(11) . .
F28A C55 C54 117.8(10) . .
F30B C55 C54 113.8(9) . .
F29A C55 C54 115.8(9) . .
F30A C55 C54 109.4(8) . .
F29B C55 C54 101.3(8) . .
N1 O1 Cu1 135.6(4) . 1_556

loop_
_geom_bond_atom_site_label_1
_geom_bond_atom_site_label_2
_geom_bond_distance
_geom_bond_site_symmetry_2
Er1 O9 2.275(3) .
Er1 O6 2.289(4) .
Er1 O4 2.292(4) .
Er1 O11 2.324(4) .
Er1 O7 2.329(4) .
Er1 O5 2.339(4) .
Er1 O10 2.361(4) .
Er1 O8 2.369(4) .
Er2 O20 2.292(4) .
Er2 O16 2.302(4) .
Er2 O12 2.306(4) .
Er2 O21 2.315(4) .
Er2 O17 2.319(4) .
Er2 O19 2.324(4) .
Er2 O18 2.352(4) .
Er2 O15 2.366(4) .
Er3 O26 2.270(4) .
Er3 O29 2.293(4) .
Er3 O31 2.294(4) .
Er3 O28 2.310(4) .
Er3 O24 2.337(4) .
Er3 O25 2.356(4) .
Er3 O27 2.368(4) .
Er3 O30 2.369(4) .
Cu1 O38 1.935(5) .
Cu1 O37 1.937(5) .
Cu1 O35 1.939(5) .
Cu1 O36 1.954(5) .
Cu1 O1 2.341(5) 1_554
Cu1 O34 2.435(4) .
O37 C112 1.244(8) .
O29 C87 1.245(7) .
O17 C52 1.250(8) .
O28 C82 1.248(8) .
O8 C24 1.243(8) .
N4 O12 1.287(6) .
N4 C39 1.350(7) .
N4 C44 1.507(7) .
O18 C54 1.237(8) .
O27 C84 1.255(8) .
F6 C20 1.340(8) .
O4 N2 1.289(6) .
F53 C86 1.323(7) .
O15 C47 1.253(8) .
F5 C20 1.344(8) .
O24 N6 1.279(6) .
N3 O11 1.285(6) .
N3 C39 1.364(8) .
N3 C41 1.509(7) .
O25 C77 1.240(7) .
O10 C29 1.228(7) .
N1 O1 1.266(7) .
N1 C9 1.362(8) .
N1 C11 1.493(8) .
F52 C86 1.323(8) .
O38 C114 1.250(8) .
F21 C50 1.316(10) .
F46 C81 1.341(10) .
N8 O34 1.262(7) .
N8 C99 1.379(8) .
N8 C104 1.498(9) .
O20 C57 1.230(8) .
F23 C46 1.334(8) .
O9 C27 1.266(7) .
F15 C30 1.295(8) .
O5 C17 1.262(7) .
F61 C115 1.341(8) .
O7 C22 1.221(7) .
O35 C107 1.267(8) .
F26 C51 1.278(8) .
F13 C30 1.333(8) .
F25 C51 1.363(10) .
F54 C86 1.323(9) .
F3 C16 1.328(8) .
F10 C25 1.337(9) .
C8 C6 1.368(10) .
C8 C5 1.407(10) .
C8 C9 1.461(8) .
F62 C115 1.333(9) .
O21 N5 1.295(6) .
F24 C46 1.293(8) .
C14 N2 1.499(7) .
C14 C15 1.527(9) .
C14 C13 1.529(9) .
C14 C11 1.552(9) .
F14 C30 1.307(8) .
C27 C28 1.365(9) .
C27 C26 1.539(8) .
O36 C109 1.252(10) .
C35 O13 1.360(8) .
C35 C34 1.376(8) .
C35 C38 1.405(8) .
O26 C79 1.256(8) .
O13 C36 1.456(8) .
F20 C50 1.312(9) .
C59 O19 1.243(8) .
C59 C58 1.390(10) .
C59 C60 1.531(9) .
F11 C25 1.283(9) .
O31 N7 1.302(6) .
F32 C60 1.311(9) .
C80 F38 1.299(10) .
C80 F39 1.308(9) .
C80 F37 1.350(10) .
C80 C79 1.526(9) .
C44 C43 1.495(11) .
C44 C45 1.538(9) .
C44 C41 1.563(9) .
F41 C76 1.259(9) .
C88 C89 1.386(10) .
C88 C87 1.390(9) .
F63 C115 1.326(8) .
C89 O30 1.248(8) .
C89 C90 1.546(9) .
O14 C32 1.385(7) .
O14 C31 1.437(9) .
C52 C53 1.385(10) .
C52 C51 1.533(10) .
F47 C81 1.303(10) .
F4 C20 1.321(7) .
C70 C71 1.525(9) .
F64 C111 1.303(8) .
C22 C23 1.370(10) .
C22 C21 1.546(9) .
C47 C48 1.398(10) .
C47 C46 1.542(9) .
C20 C19 1.537(8) .
C112 C113 1.407(9) .
C112 C111 1.524(9) .
F27 C51 1.326(9) .
C60 F33 1.339(9) .
C60 F31 1.348(9) .
C32 C34 1.368(9) .
C32 C33 1.399(10) .
F22 C46 1.334(7) .
F49 C90 1.318(9) .
C75 C74 1.520(9) .
C25 F12 1.343(9) .
C25 C24 1.550(9) .
O33 C96 1.366(11) .
O33 C95 1.424(12) .
C100 C101 1.508(10) .
C111 F65 1.268(9) .
C111 F66 1.277(9) .
F1 C16 1.326(8) .
C101 N7 1.510(9) .
C101 C104 1.542(9) .
C101 C102 1.556(10) .
C68 C66 1.388(10) .
C68 C67 1.399(10) .
C68 C69 1.470(8) .
C50 F19 1.305(9) .
C50 C49 1.542(9) .
C54 C53 1.378(10) .
C54 C55 1.518(12) .
C72 C71 1.519(10) .
C83 C84 1.379(11) .
C83 C82 1.383(11) .
C24 C23 1.431(10) .
F51 C90 1.310(10) .
F2 C16 1.320(9) .
C28 C29 1.407(9) .
C87 C86 1.540(9) .
C29 C30 1.548(9) .
O3 C2 1.394(9) .
O3 C1 1.398(11) .
C40 C41 1.510(9) .
C17 C18 1.396(9) .
C17 C16 1.517(9) .
C48 C49 1.376(10) .
F48 C81 1.321(9) .
C82 C81 1.528(10) .
C78 C79 1.368(10) .
C78 C77 1.392(9) .
C67 C63 1.452(12) .
C11 C10 1.522(9) .
C11 C12 1.531(9) .
O23 C66 1.317(10) .
O23 C65 1.423(10) .
C66 C64 1.387(10) .
C90 F50 1.265(10) .
C73 C74 1.521(9) .
C71 N5 1.497(8) .
C71 C74 1.540(9) .
C41 C42 1.491(10) .
C58 C57 1.383(10) .
C19 O6 1.249(7) .
C19 C18 1.375(9) .
C49 O16 1.276(8) .
C107 C108 1.397(12) .
C107 C106 1.528(12) .
C3 C5 1.369(9) .
C3 C2 1.376(12) .
C114 C113 1.391(9) .
C114 C115 1.513(9) .
C77 C76 1.552(10) .
C2 C4 1.371(13) .
C76 F40 1.290(10) .
C76 F42 1.311(10) .
C109 C108 1.365(13) .
C109 C110 1.526(13) .
F18 C26 1.321(9) .
C39 C38 1.435(8) .
F17 C26 1.301(8) .
F35 C56 1.297(9) .
F7 C21 1.326(9) .
F8 C21 1.341(9) .
F16 C26 1.310(9) .
F43 C85 1.326(11) .
F44 C85 1.341(9) .
C33 C37 1.369(9) .
C56 F36 1.286(12) .
C56 F34 1.351(10) .
C56 C57 1.564(11) .
F9 C21 1.283(10) .
C37 C38 1.406(9) .
F56 C110 1.324(10) .
F58 C106 1.348(10) .
N5 C69 1.329(7) .
N7 C99 1.330(9) .
C69 N6 1.363(7) .
N2 C9 1.331(7) .
F45 C85 1.303(9) .
N6 C74 1.512(7) .
O2 C6 1.356(10) .
O2 C7 1.426(10) .
F59 C106 1.298(11) .
F55 C110 1.350(11) .
O22 C61 1.358(13) .
O22 C62 1.401(10) .
F57 C110 1.321(13) .
C99 C98 1.426(10) .
C105 C104 1.504(10) .
F60 C106 1.312(11) .
C84 C85 1.563(10) .
C63 C62 1.381(14) .
C92 C93 1.317(16) .
C92 C94 1.421(15) .
C92 O32 1.451(11) .
C62 C64 1.338(14) .
C6 C4 1.418(11) .
C104 C103 1.541(10) .
C94 C96 1.418(13) .
C93 C97 1.314(13) .
O32 C91 1.355(13) .
C96 C98 1.378(13) .
C98 C97 1.381(12) .
C55 F28B 1.232(19) .
C55 F28A 1.262(17) .
C55 F30B 1.309(17) .
C55 F29A 1.323(16) .
C55 F30A 1.434(15) .
C55 F29B 1.474(16) .
O1 Cu1 2.341(5) 1_556

loop_
_geom_torsion_atom_site_label_1
_geom_torsion_atom_site_label_2
_geom_torsion_atom_site_label_3
_geom_torsion_atom_site_label_4
_geom_torsion
_geom_torsion_site_symmetry_1
_geom_torsion_site_symmetry_4
O38 Cu1 O37 C112 -9.2(5) . .
O35 Cu1 O37 C112 155.5(5) . .
O36 Cu1 O37 C112 -99.4(11) . .
O1 Cu1 O37 C112 -112.6(5) 1_554 .
O34 Cu1 O37 C112 69.0(5) . .
O26 Er3 O29 C87 -21.9(7) . .
O31 Er3 O29 C87 88.6(5) . .
O28 Er3 O29 C87 160.8(6) . .
O24 Er3 O29 C87 -127.3(5) . .
O25 Er3 O29 C87 -60.1(5) . .
O27 Er3 O29 C87 153.3(5) . .
O30 Er3 O29 C87 17.6(5) . .
O20 Er2 O17 C52 -1.2(7) . .
O16 Er2 O17 C52 -177.3(6) . .
O12 Er2 O17 C52 -69.0(6) . .
O21 Er2 O17 C52 82.4(6) . .
O19 Er2 O17 C52 132.3(6) . .
O18 Er2 O17 C52 6.1(6) . .
O15 Er2 O17 C52 -122.4(6) . .
O26 Er3 O28 C82 19.5(7) . .
O29 Er3 O28 C82 -163.6(6) . .
O31 Er3 O28 C82 -63.2(6) . .
O24 Er3 O28 C82 92.4(6) . .
O25 Er3 O28 C82 143.0(6) . .
O27 Er3 O28 C82 12.3(6) . .
O30 Er3 O28 C82 -112.8(6) . .
O9 Er1 O8 C24 162.2(6) . .
O6 Er1 O8 C24 -25.1(7) . .
O4 Er1 O8 C24 63.1(6) . .
O11 Er1 O8 C24 -93.3(6) . .
O7 Er1 O8 C24 -14.7(6) . .
O5 Er1 O8 C24 108.6(6) . .
O10 Er1 O8 C24 -143.2(6) . .
O20 Er2 O18 C54 166.7(7) . .
O16 Er2 O18 C54 -15.2(8) . .
O12 Er2 O18 C54 69.2(7) . .
O21 Er2 O18 C54 -88.2(7) . .
O17 Er2 O18 C54 -9.0(6) . .
O19 Er2 O18 C54 -141.1(6) . .
O15 Er2 O18 C54 117.3(6) . .
O26 Er3 O27 C84 167.0(6) . .
O29 Er3 O27 C84 -9.8(7) . .
O31 Er3 O27 C84 61.2(6) . .
O28 Er3 O27 C84 -17.3(6) . .
O24 Er3 O27 C84 -95.7(6) . .
O25 Er3 O27 C84 -144.8(6) . .
O30 Er3 O27 C84 113.2(6) . .
O9 Er1 O4 N2 57.2(5) . .
O6 Er1 O4 N2 -86.1(5) . .
O11 Er1 O4 N2 165.6(5) . .
O7 Er1 O4 N2 -152.0(6) . .
O5 Er1 O4 N2 -17.2(5) . .
O10 Er1 O4 N2 -9.1(7) . .
O8 Er1 O4 N2 130.4(6) . .
O20 Er2 O15 C47 126.6(6) . .
O16 Er2 O15 C47 -28.3(6) . .
O12 Er2 O15 C47 -137.2(6) . .
O21 Er2 O15 C47 46.3(7) . .
O17 Er2 O15 C47 -83.5(6) . .
O19 Er2 O15 C47 49.4(6) . .
O18 Er2 O15 C47 175.2(5) . .
O26 Er3 O24 N6 -99.7(6) . .
O29 Er3 O24 N6 41.6(6) . .
O31 Er3 O24 N6 152.4(5) . .
O28 Er3 O24 N6 112.9(6) . .
O25 Er3 O24 N6 -27.4(6) . .
O27 Er3 O24 N6 -170.9(6) . .
O30 Er3 O24 N6 -33.5(7) . .
O26 Er3 O25 C77 -17.7(5) . .
O29 Er3 O25 C77 137.8(6) . .
O31 Er3 O25 C77 63.9(7) . .
O28 Er3 O25 C77 -168.5(5) . .
O24 Er3 O25 C77 -116.3(6) . .
O27 Er3 O25 C77 -65.3(6) . .
O30 Er3 O25 C77 60.1(5) . .
O9 Er1 O10 C29 -20.9(5) . .
O6 Er1 O10 C29 136.8(6) . .
O4 Er1 O10 C29 50.7(7) . .
O11 Er1 O10 C29 -125.6(6) . .
O7 Er1 O10 C29 -178.1(5) . .
O5 Er1 O10 C29 58.8(6) . .
O8 Er1 O10 C29 -75.7(6) . .
O37 Cu1 O38 C114 15.7(5) . .
O35 Cu1 O38 C114 -83.8(9) . .
O36 Cu1 O38 C114 -176.4(5) . .
O1 Cu1 O38 C114 103.7(5) 1_554 .
O34 Cu1 O38 C114 -78.8(5) . .
O16 Er2 O20 C57 -28.2(8) . .
O12 Er2 O20 C57 -139.3(7) . .
O21 Er2 O20 C57 81.2(7) . .
O17 Er2 O20 C57 157.7(6) . .
O19 Er2 O20 C57 11.3(6) . .
O18 Er2 O20 C57 150.3(7) . .
O15 Er2 O20 C57 -67.1(6) . .
O6 Er1 O9 C27 -12.9(6) . .
O4 Er1 O9 C27 -128.8(5) . .
O11 Er1 O9 C27 90.7(6) . .
O7 Er1 O9 C27 166.2(5) . .
O5 Er1 O9 C27 -56.2(5) . .
O10 Er1 O9 C27 21.2(5) . .
O8 Er1 O9 C27 160.6(6) . .
O9 Er1 O5 C17 135.9(6) . .
O6 Er1 O5 C17 -16.6(5) . .
O4 Er1 O5 C17 -125.8(6) . .
O11 Er1 O5 C17 50.7(7) . .
O7 Er1 O5 C17 -69.4(6) . .
O10 Er1 O5 C17 58.6(6) . .
O8 Er1 O5 C17 -170.8(5) . .
O9 Er1 O7 C22 2.9(7) . .
O6 Er1 O7 C22 -177.7(6) . .
O4 Er1 O7 C22 -67.3(6) . .
O11 Er1 O7 C22 85.1(6) . .
O5 Er1 O7 C22 -123.8(6) . .
O10 Er1 O7 C22 137.0(6) . .
O8 Er1 O7 C22 8.6(6) . .
O38 Cu1 O35 C107 -93.1(9) . .
O37 Cu1 O35 C107 167.0(5) . .
O36 Cu1 O35 C107 -1.3(5) . .
O1 Cu1 O35 C107 79.5(5) 1_554 .
O34 Cu1 O35 C107 -98.0(5) . .
O20 Er2 O21 N5 -99.5(6) . .
O16 Er2 O21 N5 42.5(6) . .
O12 Er2 O21 N5 159.0(6) . .
O17 Er2 O21 N5 115.0(6) . .
O19 Er2 O21 N5 -29.2(6) . .
O18 Er2 O21 N5 -167.5(6) . .
O15 Er2 O21 N5 -26.1(8) . .
Er1 O9 C27 C28 -16.9(11) . .
Er1 O9 C27 C26 164.4(4) . .
C99 N8 O34 Cu1 84.7(9) . .
C104 N8 O34 Cu1 -102.6(7) . .
O38 Cu1 O34 N8 170.9(7) . .
O37 Cu1 O34 N8 79.2(7) . .
O35 Cu1 O34 N8 -10.4(7) . .
O36 Cu1 O34 N8 -103.2(7) . .
O1 Cu1 O34 N8 -68(4) 1_554 .
O38 Cu1 O36 C109 173.0(6) . .
O37 Cu1 O36 C109 -96.3(11) . .
O35 Cu1 O36 C109 8.5(6) . .
O1 Cu1 O36 C109 -83.0(6) 1_554 .
O34 Cu1 O36 C109 95.4(6) . .
O29 Er3 O26 C79 -21.7(7) . .
O31 Er3 O26 C79 -131.1(6) . .
O28 Er3 O26 C79 153.7(5) . .
O24 Er3 O26 C79 85.9(6) . .
O25 Er3 O26 C79 16.3(6) . .
O27 Er3 O26 C79 161.0(6) . .
O30 Er3 O26 C79 -61.1(6) . .
C34 C35 O13 C36 8.1(10) . .
C38 C35 O13 C36 -175.9(6) . .
O26 Er3 O31 N7 59.7(6) . .
O29 Er3 O31 N7 -82.5(6) . .
O28 Er3 O31 N7 -154.8(7) . .
O24 Er3 O31 N7 165.5(5) . .
O25 Er3 O31 N7 -14.8(8) . .
O27 Er3 O31 N7 127.8(6) . .
O30 Er3 O31 N7 -11.0(6) . .
C39 N4 O12 Er2 74.5(9) . .
C44 N4 O12 Er2 -115.9(6) . .
O20 Er2 O12 N4 69.3(6) . .
O16 Er2 O12 N4 -72.3(6) . .
O21 Er2 O12 N4 173.6(5) . .
O17 Er2 O12 N4 -142.1(6) . .
O19 Er2 O12 N4 8.1(7) . .
O18 Er2 O12 N4 139.7(6) . .
O15 Er2 O12 N4 -3.6(5) . .
O12 N4 C44 C43 -73.5(7) . .
C39 N4 C44 C43 97.3(7) . .
O12 N4 C44 C45 46.7(9) . .
C39 N4 C44 C45 -142.6(7) . .
O12 N4 C44 C41 166.1(5) . .
C39 N4 C44 C41 -23.1(7) . .
C87 C88 C89 O30 -1.1(12) . .
C87 C88 C89 C90 174.4(6) . .
Er2 O17 C52 C53 -0.8(12) . .
Er2 O17 C52 C51 177.6(5) . .
Er1 O7 C22 C23 -1.3(13) . .
Er1 O7 C22 C21 175.3(5) . .
Er2 O15 C47 C48 25.7(11) . .
Er2 O15 C47 C46 -155.0(4) . .
Cu1 O37 C112 C113 0.4(9) . .
Cu1 O37 C112 C111 -178.0(4) . .
O19 C59 C60 F32 -31.7(9) . .
C58 C59 C60 F32 152.4(7) . .
O19 C59 C60 F33 88.0(7) . .
C58 C59 C60 F33 -87.9(8) . .
O19 C59 C60 F31 -154.6(6) . .
C58 C59 C60 F31 29.5(9) . .
C31 O14 C32 C34 -176.5(6) . .
C31 O14 C32 C33 4.0(10) . .
O17 C52 C51 F26 169.6(7) . .
C53 C52 C51 F26 -11.8(12) . .
O17 C52 C51 F27 -64.6(9) . .
C53 C52 C51 F27 114.0(8) . .
O17 C52 C51 F25 51.7(9) . .
C53 C52 C51 F25 -129.7(8) . .
O37 C112 C111 F65 -48.3(9) . .
C113 C112 C111 F65 133.1(7) . .
O37 C112 C111 F66 72.5(9) . .
C113 C112 C111 F66 -106.1(8) . .
O37 C112 C111 F64 -167.8(7) . .
C113 C112 C111 F64 13.6(10) . .
Er2 O18 C54 C53 7.0(13) . .
Er2 O18 C54 C55 -169.2(5) . .
Er1 O8 C24 C23 14.4(11) . .
Er1 O8 C24 C25 -166.3(5) . .
F11 C25 C24 O8 14.5(11) . .
F10 C25 C24 O8 -106.2(7) . .
F12 C25 C24 O8 135.8(7) . .
F11 C25 C24 C23 -166.1(7) . .
F10 C25 C24 C23 73.2(9) . .
F12 C25 C24 C23 -44.9(10) . .
O9 C27 C28 C29 -0.9(12) . .
C26 C27 C28 C29 177.7(7) . .
Er3 O29 C87 C88 -13.5(10) . .
Er3 O29 C87 C86 162.0(4) . .
C89 C88 C87 O29 -0.6(11) . .
C89 C88 C87 C86 -176.1(6) . .
Er1 O10 C29 C28 15.8(11) . .
Er1 O10 C29 C30 -162.2(4) . .
C27 C28 C29 O10 1.0(12) . .
C27 C28 C29 C30 179.0(6) . .
O29 C87 C86 F54 -76.3(7) . .
C88 C87 C86 F54 99.8(7) . .
O29 C87 C86 F52 162.4(6) . .
C88 C87 C86 F52 -21.5(9) . .
O29 C87 C86 F53 41.3(8) . .
C88 C87 C86 F53 -142.6(6) . .
Er1 O5 C17 C18 14.0(10) . .
Er1 O5 C17 C16 -162.5(4) . .
O15 C47 C48 C49 -4.8(12) . .
C46 C47 C48 C49 175.9(6) . .
Er3 O28 C82 C83 -4.6(12) . .
Er3 O28 C82 C81 172.1(5) . .
C84 C83 C82 O28 -6.4(13) . .
C84 C83 C82 C81 177.1(7) . .
C66 C68 C67 C63 -1.4(10) . .
C69 C68 C67 C63 177.8(6) . .
Er3 O26 C79 C78 -11.3(11) . .
Er3 O26 C79 C80 165.0(5) . .
C77 C78 C79 O26 -2.7(11) . .
C77 C78 C79 C80 -178.9(7) . .
F38 C80 C79 O26 -89.5(8) . .
F39 C80 C79 O26 32.8(10) . .
F37 C80 C79 O26 152.5(7) . .
F38 C80 C79 C78 87.4(9) . .
F39 C80 C79 C78 -150.4(8) . .
F37 C80 C79 C78 -30.7(10) . .
O1 N1 C11 C10 41.0(8) . .
C9 N1 C11 C10 -145.5(6) . .
O1 N1 C11 C12 -79.9(7) . .
C9 N1 C11 C12 93.7(6) . .
O1 N1 C11 C14 161.8(6) . .
C9 N1 C11 C14 -24.6(6) . .
N2 C14 C11 N1 25.8(5) . .
C15 C14 C11 N1 143.4(5) . .
C13 C14 C11 N1 -85.9(6) . .
N2 C14 C11 C10 142.7(5) . .
C15 C14 C11 C10 -99.7(7) . .
C13 C14 C11 C10 31.0(7) . .
N2 C14 C11 C12 -87.7(6) . .
C15 C14 C11 C12 29.9(8) . .
C13 C14 C11 C12 160.6(5) . .
O10 C29 C30 F15 84.3(8) . .
C28 C29 C30 F15 -93.9(8) . .
O10 C29 C30 F14 -34.5(9) . .
C28 C29 C30 F14 147.3(6) . .
O10 C29 C30 F13 -156.2(6) . .
C28 C29 C30 F13 25.6(9) . .
C88 C89 O30 Er3 15.9(11) . .
C90 C89 O30 Er3 -159.7(5) . .
O26 Er3 O30 C89 136.1(6) . .
O29 Er3 O30 C89 -18.6(6) . .
O31 Er3 O30 C89 -119.5(6) . .
O28 Er3 O30 C89 -69.6(6) . .
O24 Er3 O30 C89 64.3(7) . .
O25 Er3 O30 C89 58.4(6) . .
O27 Er3 O30 C89 -171.0(5) . .
O14 C32 C34 C35 179.0(6) . .
C33 C32 C34 C35 -1.6(11) . .
O13 C35 C34 C32 173.3(6) . .
C38 C35 C34 C32 -2.5(10) . .
C65 O23 C66 C64 20.9(12) . .
C65 O23 C66 C68 -165.7(7) . .
C67 C68 C66 O23 -169.0(6) . .
C69 C68 C66 O23 11.8(10) . .
C67 C68 C66 C64 4.5(11) . .
C69 C68 C66 C64 -174.7(7) . .
O7 C22 C23 C24 -6.4(14) . .
C21 C22 C23 C24 177.0(7) . .
O8 C24 C23 C22 -0.6(13) . .
C25 C24 C23 C22 -179.9(7) . .
O30 C89 C90 F50 -33.3(11) . .
C88 C89 C90 F50 150.5(9) . .
O30 C89 C90 F51 87.8(9) . .
C88 C89 C90 F51 -88.4(9) . .
O30 C89 C90 F49 -154.4(7) . .
C88 C89 C90 F49 29.4(10) . .
O11 N3 C41 C42 -75.2(7) . .
C39 N3 C41 C42 96.0(7) . .
O11 N3 C41 C40 45.4(8) . .
C39 N3 C41 C40 -143.3(6) . .
O11 N3 C41 C44 164.4(5) . .
C39 N3 C41 C44 -24.3(7) . .
C43 C44 C41 C42 158.7(6) . .
N4 C44 C41 C42 -88.4(6) . .
C45 C44 C41 C42 27.9(8) . .
C43 C44 C41 N3 -87.4(6) . .
N4 C44 C41 N3 25.5(6) . .
C45 C44 C41 N3 141.8(6) . .
C43 C44 C41 C40 28.3(8) . .
N4 C44 C41 C40 141.2(6) . .
C45 C44 C41 C40 -102.4(7) . .
O19 C59 C58 C57 -2.0(12) . .
C60 C59 C58 C57 173.3(7) . .
F4 C20 C19 O6 158.8(6) . .
F6 C20 C19 O6 37.1(8) . .
F5 C20 C19 O6 -81.5(7) . .
F4 C20 C19 C18 -23.4(9) . .
F6 C20 C19 C18 -145.1(6) . .
F5 C20 C19 C18 96.3(7) . .
O28 C82 C81 F47 -61.2(9) . .
C83 C82 C81 F47 115.8(8) . .
O28 C82 C81 F48 176.7(6) . .
C83 C82 C81 F48 -6.3(11) . .
O28 C82 C81 F46 55.5(9) . .
C83 C82 C81 F46 -127.5(8) . .
C47 C48 C49 O16 1.4(13) . .
C47 C48 C49 C50 -177.9(7) . .
F19 C50 C49 O16 156.9(7) . .
F20 C50 C49 O16 -80.8(8) . .
F21 C50 C49 O16 37.5(9) . .
F19 C50 C49 C48 -23.7(11) . .
F20 C50 C49 C48 98.6(8) . .
F21 C50 C49 C48 -143.1(7) . .
Cu1 O35 C107 C108 -4.1(10) . .
Cu1 O35 C107 C106 178.3(5) . .
O15 C47 C46 F24 -59.2(8) . .
C48 C47 C46 F24 120.1(8) . .
O15 C47 C46 F23 61.2(8) . .
C48 C47 C46 F23 -119.4(7) . .
O15 C47 C46 F22 178.5(6) . .
C48 C47 C46 F22 -2.1(10) . .
O5 C17 C16 F2 85.0(8) . .
C18 C17 C16 F2 -91.8(8) . .
O5 C17 C16 F1 -153.3(6) . .
C18 C17 C16 F1 29.9(9) . .
O5 C17 C16 F3 -34.8(9) . .
C18 C17 C16 F3 148.4(7) . .
Cu1 O38 C114 C113 -14.2(9) . .
Cu1 O38 C114 C115 161.6(4) . .
O38 C114 C115 F63 -85.5(7) . .
C113 C114 C115 F63 90.7(8) . .
O38 C114 C115 F62 155.4(6) . .
C113 C114 C115 F62 -28.5(9) . .
O38 C114 C115 F61 35.3(9) . .
C113 C114 C115 F61 -148.5(6) . .
Er3 O25 C77 C78 14.2(10) . .
Er3 O25 C77 C76 -165.8(4) . .
C79 C78 C77 O25 0.7(11) . .
C79 C78 C77 C76 -179.2(6) . .
O38 C114 C113 C112 1.1(11) . .
C115 C114 C113 C112 -174.5(6) . .
O37 C112 C113 C114 6.6(11) . .
C111 C112 C113 C114 -175.0(6) . .
C5 C3 C2 C4 1.2(12) . .
C5 C3 C2 O3 177.0(6) . .
C1 O3 C2 C4 -1.2(12) . .
C1 O3 C2 C3 -177.0(7) . .
O25 C77 C76 F41 52.5(10) . .
C78 C77 C76 F41 -127.5(8) . .
O25 C77 C76 F40 174.6(7) . .
C78 C77 C76 F40 -5.5(10) . .
O25 C77 C76 F42 -67.7(9) . .
C78 C77 C76 F42 112.3(9) . .
Cu1 O36 C109 C108 -11.4(11) . .
Cu1 O36 C109 C110 167.0(5) . .
C39 N3 O11 Er1 86.8(7) . .
C41 N3 O11 Er1 -103.0(7) . .
O9 Er1 O11 N3 -95.1(5) . .
O6 Er1 O11 N3 46.0(5) . .
O4 Er1 O11 N3 158.3(5) . .
O7 Er1 O11 N3 116.2(6) . .
O5 Er1 O11 N3 -16.7(7) . .
O10 Er1 O11 N3 -24.6(5) . .
O8 Er1 O11 N3 -166.6(6) . .
O12 N4 C39 N3 178.9(6) . .
C44 N4 C39 N3 8.8(8) . .
O12 N4 C39 C38 3.2(11) . .
C44 N4 C39 C38 -167.0(7) . .
O11 N3 C39 N4 -178.3(5) . .
C41 N3 C39 N4 10.9(7) . .
O11 N3 C39 C38 -2.7(11) . .
C41 N3 C39 C38 -173.5(7) . .
C48 C49 O16 Er2 -20.0(11) . .
C50 C49 O16 Er2 159.4(5) . .
O20 Er2 O16 C49 -13.6(6) . .
O12 Er2 O16 C49 93.5(6) . .
O21 Er2 O16 C49 -124.0(5) . .
O17 Er2 O16 C49 162.9(6) . .
O19 Er2 O16 C49 -53.1(5) . .
O18 Er2 O16 C49 169.1(5) . .
O15 Er2 O16 C49 25.2(5) . .
O9 C27 C26 F17 162.0(6) . .
C28 C27 C26 F17 -16.9(10) . .
O9 C27 C26 F16 -77.9(8) . .
C28 C27 C26 F16 103.3(8) . .
O9 C27 C26 F18 38.9(9) . .
C28 C27 C26 F18 -140.0(7) . .
C34 C32 C33 C37 2.7(11) . .
O14 C32 C33 C37 -177.9(6) . .
C32 C33 C37 C38 0.2(11) . .
Er2 O20 C57 C58 -6.5(12) . .
Er2 O20 C57 C56 166.3(5) . .
C59 C58 C57 O20 -2.3(13) . .
C59 C58 C57 C56 -174.9(7) . .
F36 C56 C57 O20 -85.4(9) . .
F35 C56 C57 O20 37.2(11) . .
F34 C56 C57 O20 153.2(7) . .
F36 C56 C57 C58 88.2(10) . .
F35 C56 C57 C58 -149.2(8) . .
F34 C56 C57 C58 -33.2(11) . .
Er2 O21 N5 C69 93.3(7) . .
Er2 O21 N5 C71 -98.5(7) . .
C72 C71 N5 O21 -69.5(7) . .
C70 C71 N5 O21 50.0(8) . .
C74 C71 N5 O21 171.3(5) . .
C72 C71 N5 C69 99.9(6) . .
C70 C71 N5 C69 -140.6(6) . .
C74 C71 N5 C69 -19.4(7) . .
Er3 O31 N7 C99 88.6(8) . .
Er3 O31 N7 C101 -104.4(7) . .
C100 C101 N7 O31 -69.3(7) . .
C104 C101 N7 O31 171.3(5) . .
C102 C101 N7 O31 50.9(8) . .
C100 C101 N7 C99 99.2(7) . .
C104 C101 N7 C99 -20.2(7) . .
C102 C101 N7 C99 -140.6(6) . .
C18 C19 O6 Er1 -13.9(11) . .
C20 C19 O6 Er1 163.6(4) . .
O9 Er1 O6 C19 -27.3(7) . .
O4 Er1 O6 C19 85.5(6) . .
O11 Er1 O6 C19 -133.5(6) . .
O7 Er1 O6 C19 153.2(6) . .
O5 Er1 O6 C19 16.6(6) . .
O10 Er1 O6 C19 -61.9(6) . .
O8 Er1 O6 C19 163.7(5) . .
O21 N5 C69 N6 174.7(5) . .
C71 N5 C69 N6 5.7(7) . .
O21 N5 C69 C68 -5.1(9) . .
C71 N5 C69 C68 -174.1(6) . .
C66 C68 C69 N5 -132.6(7) . .
C67 C68 C69 N5 48.2(9) . .
C66 C68 C69 N6 47.6(9) . .
C67 C68 C69 N6 -131.6(7) . .
Er1 O4 N2 C9 83.8(7) . .
Er1 O4 N2 C14 -109.1(6) . .
C15 C14 N2 O4 46.7(7) . .
C13 C14 N2 O4 -73.0(6) . .
C11 C14 N2 O4 168.7(5) . .
C15 C14 N2 C9 -144.7(5) . .
C13 C14 N2 C9 95.6(6) . .
C11 C14 N2 C9 -22.6(6) . .
C58 C59 O19 Er2 14.4(10) . .
C60 C59 O19 Er2 -161.0(4) . .
O20 Er2 O19 C59 -15.0(5) . .
O16 Er2 O19 C59 139.7(6) . .
O12 Er2 O19 C59 50.8(7) . .
O21 Er2 O19 C59 -119.2(6) . .
O17 Er2 O19 C59 -169.8(5) . .
O18 Er2 O19 C59 -66.3(6) . .
O15 Er2 O19 C59 62.4(5) . .
Er3 O24 N6 C69 98.9(7) . .
Er3 O24 N6 C74 -90.9(7) . .
N5 C69 N6 O24 -177.3(5) . .
C68 C69 N6 O24 2.5(9) . .
N5 C69 N6 C74 11.5(7) . .
C68 C69 N6 C74 -168.7(6) . .
O24 N6 C74 C75 44.9(8) . .
C69 N6 C74 C75 -143.5(6) . .
O24 N6 C74 C73 -74.8(7) . .
C69 N6 C74 C73 96.8(6) . .
O24 N6 C74 C71 165.8(5) . .
C69 N6 C74 C71 -22.6(6) . .
N5 C71 C74 N6 23.0(6) . .
C72 C71 C74 N6 -89.2(6) . .
C70 C71 C74 N6 141.1(6) . .
N5 C71 C74 C75 139.6(5) . .
C72 C71 C74 C75 27.5(8) . .
C70 C71 C74 C75 -102.2(7) . .
N5 C71 C74 C73 -88.2(6) . .
C72 C71 C74 C73 159.7(6) . .
C70 C71 C74 C73 30.0(8) . .
O31 N7 C99 N8 175.1(5) . .
C101 N7 C99 N8 7.4(7) . .
O31 N7 C99 C98 0.4(11) . .
C101 N7 C99 C98 -167.4(7) . .
O34 N8 C99 N7 -176.8(6) . .
C104 N8 C99 N7 9.8(8) . .
O34 N8 C99 C98 -2.2(12) . .
C104 N8 C99 C98 -175.6(7) . .
O4 N2 C9 N1 176.0(5) . .
C14 N2 C9 N1 8.1(7) . .
O4 N2 C9 C8 0.3(9) . .
C14 N2 C9 C8 -167.5(6) . .
O1 N1 C9 N2 -175.3(6) . .
C11 N1 C9 N2 11.5(7) . .
O1 N1 C9 C8 0.2(10) . .
C11 N1 C9 C8 -173.0(6) . .
C6 C8 C9 N2 -137.7(7) . .
C5 C8 C9 N2 37.8(9) . .
C6 C8 C9 N1 47.5(10) . .
C5 C8 C9 N1 -136.9(7) . .
C33 C37 C38 C35 -4.1(10) . .
C33 C37 C38 C39 177.1(6) . .
O13 C35 C38 C37 -171.0(6) . .
C34 C35 C38 C37 5.2(10) . .
O13 C35 C38 C39 7.8(9) . .
C34 C35 C38 C39 -176.0(6) . .
N4 C39 C38 C37 41.4(10) . .
N3 C39 C38 C37 -133.5(7) . .
N4 C39 C38 C35 -137.4(7) . .
N3 C39 C38 C35 47.7(11) . .
O18 C54 C53 C52 2.8(15) . .
C55 C54 C53 C52 178.9(8) . .
O17 C52 C53 C54 -6.1(14) . .
C51 C52 C53 C54 175.6(8) . .
Er3 O27 C84 C83 16.0(12) . .
Er3 O27 C84 C85 -163.0(4) . .
C82 C83 C84 O27 0.1(13) . .
C82 C83 C84 C85 179.1(7) . .
C68 C67 C63 C62 -2.9(11) . .
C67 C63 C62 C64 4.4(15) . .
C67 C63 C62 O22 -177.7(8) . .
C61 O22 C62 C64 -179.3(10) . .
C61 O22 C62 C63 2.6(16) . .
C63 C62 C64 C66 -1.4(15) . .
O22 C62 C64 C66 -179.6(8) . .
O23 C66 C64 C62 169.9(8) . .
C68 C66 C64 C62 -3.1(13) . .
C7 O2 C6 C8 -160.4(8) . .
C7 O2 C6 C4 21.8(13) . .
C5 C8 C6 O2 -174.3(6) . .
C9 C8 C6 O2 1.3(11) . .
C5 C8 C6 C4 3.5(11) . .
C9 C8 C6 C4 179.1(7) . .
O27 C84 C85 F45 -77.6(9) . .
C83 C84 C85 F45 103.3(8) . .
O27 C84 C85 F43 38.9(9) . .
C83 C84 C85 F43 -140.3(8) . .
O27 C84 C85 F44 164.5(7) . .
C83 C84 C85 F44 -14.6(11) . .
C2 C3 C5 C8 -0.3(11) . .
C6 C8 C5 C3 -2.0(10) . .
C9 C8 C5 C3 -177.7(6) . .
O34 N8 C104 C105 43.0(9) . .
C99 N8 C104 C105 -143.5(6) . .
O34 N8 C104 C101 164.7(6) . .
C99 N8 C104 C101 -21.7(7) . .
O34 N8 C104 C103 -75.7(8) . .
C99 N8 C104 C103 97.9(6) . .
C100 C101 C104 N8 -90.9(7) . .
N7 C101 C104 N8 22.9(6) . .
C102 C101 C104 N8 138.7(6) . .
C100 C101 C104 C105 27.4(9) . .
N7 C101 C104 C105 141.1(6) . .
C102 C101 C104 C105 -103.0(8) . .
C100 C101 C104 C103 156.3(7) . .
N7 C101 C104 C103 -89.9(7) . .
C102 C101 C104 C103 26.0(9) . .
C93 C92 C94 C96 2.2(14) . .
O32 C92 C94 C96 179.4(7) . .
C3 C2 C4 C6 0.3(13) . .
O3 C2 C4 C6 -175.2(7) . .
O2 C6 C4 C2 174.9(8) . .
C8 C6 C4 C2 -2.7(12) . .
O7 C22 C21 F9 -86.6(9) . .
C23 C22 C21 F9 90.5(9) . .
O7 C22 C21 F7 36.0(10) . .
C23 C22 C21 F7 -146.8(8) . .
O7 C22 C21 F8 152.3(7) . .
C23 C22 C21 F8 -30.6(11) . .
C94 C92 C93 C97 -2.5(16) . .
O32 C92 C93 C97 -179.9(8) . .
C93 C92 O32 C91 -178.1(9) . .
C94 C92 O32 C91 4.3(12) . .
C95 O33 C96 C98 -162.7(8) . .
C95 O33 C96 C94 21.8(13) . .
C92 C94 C96 O33 173.3(8) . .
C92 C94 C96 C98 -2.0(12) . .
O36 C109 C110 F57 40.4(10) . .
C108 C109 C110 F57 -141.0(8) . .
O36 C109 C110 F56 -80.3(11) . .
C108 C109 C110 F56 98.2(11) . .
O36 C109 C110 F55 162.4(8) . .
C108 C109 C110 F55 -19.1(12) . .
O35 C107 C106 F59 70.3(9) . .
C108 C107 C106 F59 -107.4(9) . .
O35 C107 C106 F60 -53.2(10) . .
C108 C107 C106 F60 129.1(8) . .
O35 C107 C106 F58 -170.5(6) . .
C108 C107 C106 F58 11.7(10) . .
O6 C19 C18 C17 1.2(12) . .
C20 C19 C18 C17 -176.3(6) . .
O5 C17 C18 C19 -1.5(12) . .
C16 C17 C18 C19 174.9(7) . .
O33 C96 C98 C97 -173.4(7) . .
C94 C96 C98 C97 2.3(12) . .
O33 C96 C98 C99 7.5(11) . .
C94 C96 C98 C99 -176.8(7) . .
N7 C99 C98 C96 -135.2(8) . .
N8 C99 C98 C96 51.2(11) . .
N7 C99 C98 C97 45.8(11) . .
N8 C99 C98 C97 -127.8(8) . .
C92 C93 C97 C98 2.8(16) . .
C96 C98 C97 C93 -2.8(14) . .
C99 C98 C97 C93 176.3(9) . .
O36 C109 C108 C107 4.7(13) . .
C110 C109 C108 C107 -173.5(7) . .
O35 C107 C108 C109 4.1(12) . .
C106 C107 C108 C109 -178.6(7) . .
O18 C54 C55 F28B -160.8(12) . .
C53 C54 C55 F28B 22.5(16) . .
O18 C54 C55 F28A 163.1(11) . .
C53 C54 C55 F28A -13.7(15) . .
O18 C54 C55 F30B 17.1(14) . .
C53 C54 C55 F30B -159.6(11) . .
O18 C54 C55 F29A -25.1(14) . .
C53 C54 C55 F29A 158.2(11) . .
O18 C54 C55 F30A 82.7(11) . .
C53 C54 C55 F30A -94.0(11) . .
O18 C54 C55 F29B -91.3(10) . .
C53 C54 C55 F29B 92.0(10) . .
C9 N1 O1 Cu1 69.4(9) . 1_556
C11 N1 O1 Cu1 -118.0(6) . 1_556
